data_7039238
loop_
_publ_author_name
'Chen, Sihuai'
'Mereacre, Valeriu'
'Anson, Christopher E.'
'Powell, Annie K.'

_publ_section_title
;
 First heterometallic Ga(III)-Dy(III) single-molecule magnets: implication
 of Ga(III) in extracting Fe-Dy interaction.
;
_journal_issue 22
_journal_name_full 'Dalton transactions (Cambridge, England : 2003)'
_journal_page_first 9336
_journal_page_last 9344
_journal_paper_doi 10.1039/c6dt01364c
_journal_volume 45
_journal_year 2016
_chemical_formula_moiety 'C128 H154 Dy4 Ga4 N4 O36, 4(C2 H3 N)'
_chemical_formula_sum 'C136 H168 Dy4 Ga4 N8 O36'
_chemical_formula_weight 3419.65
_space_group_crystal_system triclinic
_space_group_IT_number 2
_space_group_name_Hall '-P 1'
_space_group_name_H-M_alt 'P -1'
_symmetry_space_group_name_Hall '-P 1'
_symmetry_space_group_name_H-M 'P -1'
_atom_sites_solution_hydrogens geom
_atom_sites_solution_primary 'dual-space direct methods'
_audit_creation_method SHELXL-2014/7
_audit_update_record
;
2016-03-08 deposited with the CCDC.
2016-05-09 downloaded from the CCDC.
;
_cell_angle_alpha 87.415(2)
_cell_angle_beta 87.793(2)
_cell_angle_gamma 68.609(3)
_cell_formula_units_Z 2
_cell_length_a 15.4662(4)
_cell_length_b 16.8729(5)
_cell_length_c 29.1650(8)
_cell_measurement_reflns_used 16347
_cell_measurement_temperature 150(2)
_cell_measurement_theta_max 28.71
_cell_measurement_theta_min 2.42
_cell_volume 7077.4(4)
_computing_cell_refinement
;
CrysAlisPro 1.171.37.34 (Agilent Technologies, 2014)
;
_computing_data_collection
;
CrysAlisPro 1.171.37.34 (Agilent Technologies, 2014)
;
_computing_data_reduction
;
CrysAlisPro 1.171.37.34 (Agilent Technologies, 2014)
;
_computing_molecular_graphics 'Diamond 2.1 (Crystal Impact, 1998)'
_computing_publication_material 'SHELXL-2014/7 (Sheldrick, 2015)'
_computing_structure_refinement 'SHELXL-2014/7 (Sheldrick, 2015)'
_computing_structure_solution 'SHELXT (Sheldrick, 2015)'
_diffrn_ambient_temperature 150(2)
_diffrn_detector_area_resol_mean 8.0534
_diffrn_detector_type 'Eos CCD'
_diffrn_measured_fraction_theta_full 0.999
_diffrn_measured_fraction_theta_max 0.961
_diffrn_measurement_device 'four-circle kappa-geometry diffractometer'
_diffrn_measurement_device_type 'SuperNova, Dual, Cu at zero, Eos'
_diffrn_measurement_method '\w scans'
_diffrn_radiation_monochromator mirror
_diffrn_radiation_type MoK\a
_diffrn_radiation_wavelength 0.71073
_diffrn_reflns_av_R_equivalents 0.0454
_diffrn_reflns_av_unetI/netI 0.0859
_diffrn_reflns_Laue_measured_fraction_full 0.999
_diffrn_reflns_Laue_measured_fraction_max 0.961
_diffrn_reflns_limit_h_max 20
_diffrn_reflns_limit_h_min -20
_diffrn_reflns_limit_k_max 21
_diffrn_reflns_limit_k_min -21
_diffrn_reflns_limit_l_max 36
_diffrn_reflns_limit_l_min -36
_diffrn_reflns_number 60399
_diffrn_reflns_point_group_measured_fraction_full 0.999
_diffrn_reflns_point_group_measured_fraction_max 0.961
_diffrn_reflns_theta_full 25.242
_diffrn_reflns_theta_max 27.483
_diffrn_reflns_theta_min 2.240
_diffrn_source 'SuperNova (Mo) Microfocus Source'
_exptl_absorpt_coefficient_mu 2.911
_exptl_absorpt_correction_T_max 0.892
_exptl_absorpt_correction_T_min 0.754
_exptl_absorpt_correction_type multi-scan
_exptl_absorpt_process_details
;
CrysAlisPro 1.171.37.34 (Agilent Technologies, 2014)
Empirical absorption correction using spherical harmonics,
implemented in SCALE3 ABSPACK scaling algorithm.
;
_exptl_crystal_colour colourless
_exptl_crystal_density_diffrn 1.605
_exptl_crystal_description block
_exptl_crystal_F_000 3432
_exptl_crystal_size_max 0.090
_exptl_crystal_size_mid 0.050
_exptl_crystal_size_min 0.040
_refine_diff_density_max 1.892
_refine_diff_density_min -4.036
_refine_diff_density_rms 0.167
_refine_ls_extinction_method none
_refine_ls_goodness_of_fit_ref 1.122
_refine_ls_hydrogen_treatment constr
_refine_ls_matrix_type full
_refine_ls_number_parameters 1704
_refine_ls_number_reflns 31158
_refine_ls_number_restraints 51
_refine_ls_restrained_S_all 1.124
_refine_ls_R_factor_all 0.0976
_refine_ls_R_factor_gt 0.0653
_refine_ls_shift/su_max 0.001
_refine_ls_shift/su_mean 0.000
_refine_ls_structure_factor_coef Fsqd
_refine_ls_weighting_details 'w=1/[\s^2^(Fo^2^)+(0.0115P)^2^+41.7345P] where P=(Fo^2^+2Fc^2^)/3'
_refine_ls_weighting_scheme calc
_refine_ls_wR_factor_gt 0.1062
_refine_ls_wR_factor_ref 0.1196
_reflns_Friedel_coverage 0.000
_reflns_number_gt 22467
_reflns_number_total 31158
_reflns_threshold_expression 'I > 2\s(I)'
_cod_data_source_file c6dt01364c2.cif
_cod_data_source_block 1444Ga
_cod_depositor_comments 'Adding full bibliography for 7039237--7039238.cif.'
_cod_database_code 7039238
_shelx_shelxl_version_number 2014/7
_shelx_space_group_comment
;
The symmetry employed for this shelxl refinement is uniquely defined
by the following loop, which should always be used as a source of
symmetry information in preference to the above space-group names.
They are only intended as comments.
;
_shelx_estimated_absorpt_t_min 0.780
_shelx_estimated_absorpt_t_max 0.892

loop_
_space_group_symop_operation_xyz
'x, y, z'
'-x, -y, -z'

loop_
_atom_site_label
_atom_site_type_symbol
_atom_site_fract_x
_atom_site_fract_y
_atom_site_fract_z
_atom_site_U_iso_or_equiv
_atom_site_adp_type
_atom_site_occupancy
_atom_site_site_symmetry_order
_atom_site_calc_flag
_atom_site_refinement_flags_posn
_atom_site_refinement_flags_adp
_atom_site_refinement_flags_occupancy
_atom_site_disorder_assembly
_atom_site_disorder_group
Dy1 Dy 0.37287(2) 0.47346(2) 0.24890(2) 0.01708(8) Uani 1 1 d . . . . .
Dy2 Dy 0.57387(2) 0.29576(2) 0.34868(2) 0.01545(8) Uani 1 1 d . . . . .
Dy3 Dy 0.63460(2) 0.08241(2) 0.24943(2) 0.02108(8) Uani 1 1 d . . . . .
Dy4 Dy 0.43207(2) 0.26383(2) 0.14857(2) 0.02222(9) Uani 1 1 d . . . . .
Ga1 Ga 0.45736(5) 0.50811(4) 0.34907(3) 0.01934(17) Uani 1 1 d . . . . .
Ga2 Ga 0.70174(5) 0.08452(4) 0.35842(3) 0.01798(17) Uani 1 1 d . . . . .
Ga3 Ga 0.58701(7) 0.06282(5) 0.13851(3) 0.0372(2) Uani 1 1 d . . . . .
Ga4 Ga 0.26647(5) 0.46344(5) 0.15033(3) 0.02146(18) Uani 1 1 d . . . . .
O1 O 0.5046(3) 0.4257(3) 0.30172(15) 0.0177(10) Uani 1 1 d . . . . .
H1 H 0.5569 0.4378 0.2856 0.021 Uiso 1 1 calc R U . . .
O2 O 0.5939(3) 0.1502(3) 0.32356(15) 0.0179(10) Uani 1 1 d . . . . .
H2 H 0.5403 0.1363 0.3369 0.021 Uiso 1 1 calc R U . . .
O3 O 0.5815(3) 0.1591(3) 0.17369(16) 0.0278(12) Uani 1 1 d . . . . .
H3 H 0.6314 0.1792 0.1613 0.033 Uiso 1 1 calc R U . . .
O4 O 0.3348(3) 0.3819(3) 0.19683(15) 0.0188(10) Uani 1 1 d . . . . .
H4 H 0.2890 0.3615 0.2137 0.023 Uiso 1 1 calc R U . . .
N1 N 0.3757(4) 0.5751(3) 0.4049(2) 0.0214(13) Uani 1 1 d . . . . .
C1 C 0.2810(5) 0.5754(5) 0.3961(3) 0.0275(18) Uani 1 1 d . . . . .
H1A H 0.2336 0.6229 0.4122 0.033 Uiso 1 1 calc R U . . .
H1B H 0.2760 0.5214 0.4082 0.033 Uiso 1 1 calc R U . . .
C2 C 0.2630(5) 0.5852(5) 0.3447(2) 0.0255(17) Uani 1 1 d . . . . .
H2A H 0.2058 0.5746 0.3384 0.031 Uiso 1 1 calc R U . . .
H2B H 0.2550 0.6437 0.3335 0.031 Uiso 1 1 calc R U . . .
O5 O 0.3400(3) 0.5255(3) 0.32229(16) 0.0208(11) Uani 1 1 d . . . . .
C3 C 0.4178(5) 0.5210(4) 0.4458(2) 0.0261(17) Uani 1 1 d . . . . .
H3A H 0.3743 0.5373 0.4726 0.031 Uiso 1 1 calc R U . . .
H3B H 0.4758 0.5291 0.4534 0.031 Uiso 1 1 calc R U . . .
C4 C 0.4390(5) 0.4267(5) 0.4348(2) 0.0283(18) Uani 1 1 d . . . . .
H4A H 0.4872 0.3894 0.4557 0.034 Uiso 1 1 calc R U . . .
H4B H 0.3821 0.4133 0.4404 0.034 Uiso 1 1 calc R U . . .
O6 O 0.4700(3) 0.4097(3) 0.38880(16) 0.0202(11) Uani 1 1 d . . . . .
C5 C 0.3772(5) 0.6631(4) 0.4073(3) 0.0279(18) Uani 1 1 d . . . . .
H5A H 0.3538 0.6940 0.3780 0.033 Uiso 1 1 calc R U . . .
H5B H 0.4428 0.6580 0.4095 0.033 Uiso 1 1 calc R U . . .
C6 C 0.3218(6) 0.7176(5) 0.4466(3) 0.044(2) Uani 1 1 d . . . . .
H6A H 0.3543 0.6972 0.4758 0.053 Uiso 1 1 calc R U . . .
H6B H 0.2596 0.7135 0.4497 0.053 Uiso 1 1 calc R U . . .
C7 C 0.3121(6) 0.8107(5) 0.4359(4) 0.049(3) Uani 1 1 d . . . . .
H7A H 0.3730 0.8162 0.4398 0.058 Uiso 1 1 calc R U . . .
H7B H 0.2948 0.8255 0.4034 0.058 Uiso 1 1 calc R U . . .
C8 C 0.2415(8) 0.8719(7) 0.4658(5) 0.084(4) Uani 1 1 d . . . . .
H8A H 0.2381 0.9299 0.4576 0.125 Uiso 1 1 calc R U . . .
H8B H 0.1808 0.8677 0.4616 0.125 Uiso 1 1 calc R U . . .
H8C H 0.2590 0.8584 0.4980 0.125 Uiso 1 1 calc R U . . .
N2 N 0.8407(4) 0.0324(4) 0.3825(2) 0.0226(14) Uani 1 1 d . . . . .
C9 C 0.8702(5) 0.1059(5) 0.3856(3) 0.0309(19) Uani 1 1 d . . . . .
H9A H 0.9032 0.1125 0.3568 0.037 Uiso 1 1 calc R U . . .
H9B H 0.9139 0.0952 0.4112 0.037 Uiso 1 1 calc R U . . .
C10 C 0.7887(6) 0.1862(5) 0.3936(4) 0.045(2) Uani 1 1 d . . . . .
H10A H 0.7663 0.1864 0.4259 0.054 Uiso 1 1 calc R U . . .
H10B H 0.8078 0.2358 0.3882 0.054 Uiso 1 1 calc R U . . .
O7 O 0.7174(3) 0.1926(3) 0.36436(16) 0.0200(11) Uani 1 1 d . . . . .
C11 C 0.8899(5) -0.0244(5) 0.3455(3) 0.0317(19) Uani 1 1 d . . . . .
H11A H 0.8793 -0.0788 0.3494 0.038 Uiso 1 1 calc R U . . .
H11B H 0.9575 -0.0372 0.3474 0.038 Uiso 1 1 calc R U . . .
C12 C 0.8571(5) 0.0157(5) 0.2987(3) 0.036(2) Uani 1 1 d . . . . .
H12A H 0.8857 0.0583 0.2904 0.043 Uiso 1 1 calc R U . . .
H12B H 0.8773 -0.0287 0.2754 0.043 Uiso 1 1 calc R U . . .
O8 O 0.7604(3) 0.0552(3) 0.29852(16) 0.0228(11) Uani 1 1 d . . . . .
C13 C 0.8467(5) -0.0144(5) 0.4279(3) 0.0310(19) Uani 1 1 d . . . . .
H13A H 0.8121 -0.0533 0.4261 0.037 Uiso 1 1 calc R U . . .
H13B H 0.8148 0.0277 0.4514 0.037 Uiso 1 1 calc R U . . .
C14 C 0.9438(5) -0.0660(5) 0.4441(3) 0.034(2) Uani 1 1 d . . . . .
H14A H 0.9822 -0.0301 0.4416 0.041 Uiso 1 1 calc R U . . .
H14B H 0.9725 -0.1149 0.4239 0.041 Uiso 1 1 calc R U . . .
C15 C 0.9435(6) -0.0990(6) 0.4936(3) 0.048(3) Uani 1 1 d . . . . .
H15A H 1.0081 -0.1340 0.5018 0.058 Uiso 1 1 calc R U . . .
H15B H 0.9222 -0.0496 0.5138 0.058 Uiso 1 1 calc R U . . .
C16 C 0.8844(7) -0.1509(7) 0.5038(4) 0.071(4) Uani 1 1 d . . . . .
H16A H 0.8890 -0.1689 0.5363 0.106 Uiso 1 1 calc R U . . .
H16B H 0.8197 -0.1166 0.4969 0.106 Uiso 1 1 calc R U . . .
H16C H 0.9059 -0.2012 0.4848 0.106 Uiso 1 1 calc R U . . .
N3 N 0.5567(6) -0.0397(4) 0.1130(2) 0.057(3) Uani 1 1 d D . . . .
C17 C 0.5642(10) -0.0982(6) 0.1526(3) 0.077(4) Uani 1 1 d D . . . .
H17A H 0.6245 -0.1462 0.1504 0.092 Uiso 1 1 calc R U . . .
H17B H 0.5145 -0.1218 0.1513 0.092 Uiso 1 1 calc R U . . .
C18 C 0.5574(7) -0.0586(7) 0.1971(3) 0.057(3) Uani 1 1 d D . . . .
H18A H 0.4912 -0.0358 0.2072 0.068 Uiso 1 1 calc R U . . .
H18B H 0.5911 -0.1034 0.2200 0.068 Uiso 1 1 calc R U . . .
O9 O 0.5911(4) 0.0050(3) 0.19754(17) 0.0358(14) Uani 1 1 d . . . . .
C19A C 0.4728(8) 0.0059(7) 0.0866(4) 0.042(3) Uiso 0.68 1 d D . P A 1
H19A H 0.4407 -0.0337 0.0808 0.051 Uiso 0.68 1 calc R U P A 1
H19B H 0.4911 0.0253 0.0566 0.051 Uiso 0.68 1 calc R U P A 1
C19B C 0.4516(11) -0.0126(11) 0.1164(11) 0.051(8) Uiso 0.32 1 d D . P A 2
H19C H 0.4301 -0.0398 0.0922 0.062 Uiso 0.32 1 calc R U P A 2
H19D H 0.4333 -0.0315 0.1466 0.062 Uiso 0.32 1 calc R U P A 2
C20 C 0.4075(6) 0.0808(5) 0.1110(4) 0.050(3) Uani 1 1 d D . . . .
H20A H 0.3653 0.1206 0.0886 0.060 Uiso 0.68 1 calc R U P A 1
H20B H 0.3692 0.0615 0.1335 0.060 Uiso 0.68 1 calc R U P A 1
H20C H 0.4054 0.0971 0.0779 0.060 Uiso 0.32 1 calc R U P A 2
H20D H 0.3428 0.0988 0.1231 0.060 Uiso 0.32 1 calc R U P A 2
O10 O 0.4542(4) 0.1231(3) 0.13361(17) 0.0339(14) Uani 1 1 d . . . . .
C21A C 0.6356(10) -0.0820(10) 0.0777(5) 0.066(5) Uiso 0.68 1 d D U P A 1
H21A H 0.6380 -0.0377 0.0548 0.079 Uiso 0.68 1 calc R U P A 1
H21B H 0.6952 -0.1027 0.0939 0.079 Uiso 0.68 1 calc R U P A 1
C22A C 0.6288(10) -0.1533(9) 0.0530(5) 0.059(4) Uiso 0.68 1 d D U P A 1
H22A H 0.5673 -0.1365 0.0387 0.070 Uiso 0.68 1 calc R U P A 1
H22B H 0.6371 -0.2028 0.0742 0.070 Uiso 0.68 1 calc R U P A 1
C21B C 0.5791(18) -0.0986(16) 0.0753(8) 0.048(7) Uiso 0.32 1 d D U P A 2
H21C H 0.5775 -0.1541 0.0869 0.058 Uiso 0.32 1 calc R U P A 2
H21D H 0.5316 -0.0759 0.0515 0.058 Uiso 0.32 1 calc R U P A 2
C22B C 0.671(2) -0.111(2) 0.0549(12) 0.086(10) Uiso 0.32 1 d D U P A 2
H22C H 0.7162 -0.1297 0.0798 0.103 Uiso 0.32 1 calc R U P A 2
H22D H 0.6700 -0.0551 0.0429 0.103 Uiso 0.32 1 calc R U P A 2
C23 C 0.7073(9) -0.1756(9) 0.0156(4) 0.088(5) Uani 1 1 d D U . . .
H23A H 0.6975 -0.1286 -0.0075 0.106 Uiso 0.68 1 calc R U P A 1
H23B H 0.7694 -0.1909 0.0291 0.106 Uiso 0.68 1 calc R U P A 1
H23C H 0.6987 -0.1369 -0.0117 0.106 Uiso 0.32 1 calc R U P A 2
H23D H 0.7751 -0.1978 0.0206 0.106 Uiso 0.32 1 calc R U P A 2
C24 C 0.6945(9) -0.2512(10) -0.0040(4) 0.092(5) Uani 1 1 d . . . . .
H24A H 0.7404 -0.2734 -0.0288 0.139 Uiso 1 1 calc R U . . .
H24B H 0.7028 -0.2955 0.0202 0.139 Uiso 1 1 calc R U . . .
H24C H 0.6318 -0.2339 -0.0161 0.139 Uiso 1 1 calc R U . . .
N4 N 0.2392(4) 0.5529(4) 0.0934(2) 0.0304(16) Uani 1 1 d . . . . .
C25 C 0.2666(6) 0.4976(5) 0.0536(3) 0.037(2) Uani 1 1 d . . . . .
H25A H 0.2737 0.5312 0.0260 0.045 Uiso 1 1 calc R U . . .
H25B H 0.2174 0.4750 0.0478 0.045 Uiso 1 1 calc R U . . .
O11 O 0.3600(3) 0.3919(3) 0.10774(16) 0.0252(12) Uani 1 1 d . . . . .
C26 C 0.3588(6) 0.4231(5) 0.0625(3) 0.037(2) Uani 1 1 d . . . . .
H26A H 0.3661 0.3771 0.0411 0.045 Uiso 1 1 calc R U . . .
H26B H 0.4114 0.4428 0.0569 0.045 Uiso 1 1 calc R U . . .
C27 C 0.3068(6) 0.5956(5) 0.0996(3) 0.038(2) Uani 1 1 d . . . . .
H27A H 0.2853 0.6519 0.0833 0.045 Uiso 1 1 calc R U . . .
H27B H 0.3681 0.5608 0.0863 0.045 Uiso 1 1 calc R U . . .
O12 O 0.3352(3) 0.5277(3) 0.17354(17) 0.0234(11) Uani 1 1 d . . . . .
C28 C 0.3160(6) 0.6069(5) 0.1503(3) 0.034(2) Uani 1 1 d . . . . .
H28A H 0.3668 0.6281 0.1548 0.041 Uiso 1 1 calc R U . . .
H28B H 0.2575 0.6489 0.1627 0.041 Uiso 1 1 calc R U . . .
C29 C 0.1454(5) 0.6200(5) 0.0877(3) 0.036(2) Uani 1 1 d . . . . .
H29A H 0.1474 0.6550 0.0598 0.043 Uiso 1 1 calc R U . . .
H29B H 0.1321 0.6576 0.1142 0.043 Uiso 1 1 calc R U . . .
C30 C 0.0660(6) 0.5900(5) 0.0838(3) 0.043(2) Uani 1 1 d . . . . .
H30A H 0.0627 0.5547 0.1113 0.051 Uiso 1 1 calc R U . . .
H30B H 0.0764 0.5543 0.0566 0.051 Uiso 1 1 calc R U . . .
C31 C -0.0269(6) 0.6671(6) 0.0791(4) 0.054(3) Uani 1 1 d . . . . .
H31A H -0.0369 0.7034 0.1060 0.065 Uiso 1 1 calc R U . . .
H31B H -0.0241 0.7018 0.0512 0.065 Uiso 1 1 calc R U . . .
C32 C -0.1072(7) 0.6358(7) 0.0760(5) 0.082(4) Uani 1 1 d . . . . .
H32A H -0.1655 0.6848 0.0731 0.123 Uiso 1 1 calc R U . . .
H32B H -0.0975 0.6005 0.0491 0.123 Uiso 1 1 calc R U . . .
H32C H -0.1103 0.6020 0.1038 0.123 Uiso 1 1 calc R U . . .
O13 O 0.4615(3) 0.6117(3) 0.31375(17) 0.0254(12) Uani 1 1 d . . . . .
O14 O 0.4041(4) 0.5996(3) 0.24578(17) 0.0280(12) Uani 1 1 d . . . . .
C33 C 0.4247(5) 0.6409(4) 0.2755(3) 0.0249(17) Uani 1 1 d . . . . .
C34 C 0.4053(5) 0.7347(4) 0.2660(3) 0.0260(17) Uani 1 1 d . . . . .
C35 C 0.3554(6) 0.7758(5) 0.2278(3) 0.039(2) Uani 1 1 d . . . . .
H35A H 0.3372 0.7446 0.2063 0.046 Uiso 1 1 calc R U . . .
C36 C 0.3325(7) 0.8627(5) 0.2212(3) 0.047(3) Uani 1 1 d . . . . .
H36A H 0.2980 0.8911 0.1952 0.056 Uiso 1 1 calc R U . . .
C37 C 0.3589(6) 0.9082(5) 0.2518(3) 0.037(2) Uani 1 1 d . . . . .
H37A H 0.3417 0.9680 0.2471 0.045 Uiso 1 1 calc R U . . .
C38 C 0.4108(5) 0.8679(5) 0.2898(3) 0.0291(18) Uani 1 1 d . . . . .
C39 C 0.4326(5) 0.7803(4) 0.2967(3) 0.0267(17) Uani 1 1 d . . . . .
H39A H 0.4666 0.7519 0.3228 0.032 Uiso 1 1 calc R U . . .
C40 C 0.4384(7) 0.9168(5) 0.3234(3) 0.047(2) Uani 1 1 d . . . . .
H40A H 0.4651 0.9548 0.3071 0.071 Uiso 1 1 calc R U . . .
H40B H 0.4846 0.8774 0.3439 0.071 Uiso 1 1 calc R U . . .
H40C H 0.3837 0.9506 0.3415 0.071 Uiso 1 1 calc R U . . .
O15 O 0.5728(3) 0.5127(3) 0.37477(17) 0.0247(12) Uani 1 1 d . . . . .
O16 O 0.6599(3) 0.3733(3) 0.37913(18) 0.0261(12) Uani 1 1 d . . . . .
C41 C 0.6399(5) 0.4494(5) 0.3905(3) 0.0221(16) Uani 1 1 d . . . . .
C42 C 0.6971(5) 0.4664(4) 0.4256(2) 0.0222(16) Uani 1 1 d . . . . .
C43 C 0.6788(5) 0.5504(5) 0.4389(3) 0.0285(18) Uani 1 1 d . . . . .
H43A H 0.6297 0.5962 0.4251 0.034 Uiso 1 1 calc R U . . .
C44 C 0.7312(5) 0.5667(5) 0.4715(3) 0.034(2) Uani 1 1 d . . . . .
H44A H 0.7180 0.6235 0.4803 0.041 Uiso 1 1 calc R U . . .
C45 C 0.8036(5) 0.5002(5) 0.4918(3) 0.0326(19) Uani 1 1 d . . . . .
H45A H 0.8390 0.5122 0.5145 0.039 Uiso 1 1 calc R U . . .
C46 C 0.8251(5) 0.4167(5) 0.4793(3) 0.0278(18) Uani 1 1 d . . . . .
C47 C 0.7701(5) 0.4012(5) 0.4465(3) 0.0275(18) Uani 1 1 d . . . . .
H47A H 0.7829 0.3442 0.4381 0.033 Uiso 1 1 calc R U . . .
C48 C 0.9049(6) 0.3441(5) 0.5000(3) 0.042(2) Uani 1 1 d . . . . .
H48A H 0.9386 0.3668 0.5205 0.063 Uiso 1 1 calc R U . . .
H48B H 0.9471 0.3131 0.4755 0.063 Uiso 1 1 calc R U . . .
H48C H 0.8809 0.3054 0.5176 0.063 Uiso 1 1 calc R U . . .
O17 O 0.6432(3) 0.0932(3) 0.42029(16) 0.0229(11) Uani 1 1 d . . . . .
O18 O 0.5509(3) 0.2318(3) 0.41924(16) 0.0253(12) Uani 1 1 d . . . . .
C49 C 0.5818(5) 0.1586(4) 0.4377(2) 0.0212(16) Uani 1 1 d . . . . .
C50 C 0.5419(5) 0.1444(4) 0.4836(2) 0.0202(15) Uani 1 1 d . . . . .
C51 C 0.4678(5) 0.2099(5) 0.5029(3) 0.0303(19) Uani 1 1 d . . . . .
H51A H 0.4456 0.2649 0.4884 0.036 Uiso 1 1 calc R U . . .
C52 C 0.4266(6) 0.1939(5) 0.5435(3) 0.043(2) Uani 1 1 d . . . . .
H52A H 0.3754 0.2380 0.5567 0.052 Uiso 1 1 calc R U . . .
C53 C 0.4600(6) 0.1133(5) 0.5651(3) 0.038(2) Uani 1 1 d . . . . .
H53A H 0.4300 0.1028 0.5924 0.045 Uiso 1 1 calc R U . . .
C54 C 0.5359(5) 0.0485(4) 0.5472(3) 0.0274(17) Uani 1 1 d . . . . .
C55 C 0.5754(5) 0.0644(4) 0.5061(2) 0.0234(16) Uani 1 1 d . . . . .
H55A H 0.6264 0.0200 0.4929 0.028 Uiso 1 1 calc R U . . .
C56 C 0.5732(6) -0.0375(5) 0.5715(3) 0.0329(19) Uani 1 1 d . . . . .
H56A H 0.5919 -0.0821 0.5488 0.049 Uiso 1 1 calc R U . . .
H56B H 0.5249 -0.0448 0.5921 0.049 Uiso 1 1 calc R U . . .
H56C H 0.6272 -0.0416 0.5893 0.049 Uiso 1 1 calc R U . . .
O19 O 0.6914(3) -0.0316(3) 0.36353(17) 0.0231(11) Uani 1 1 d . . . . .
O20 O 0.6477(4) -0.0441(3) 0.29228(17) 0.0288(12) Uani 1 1 d . . . . .
C57 C 0.6816(5) -0.0733(4) 0.3310(3) 0.0244(17) Uani 1 1 d . . . . .
C58 C 0.7123(5) -0.1692(4) 0.3398(3) 0.0269(18) Uani 1 1 d . . . . .
C59 C 0.7692(6) -0.2057(5) 0.3768(3) 0.037(2) Uani 1 1 d . . . . .
H59A H 0.7841 -0.1708 0.3974 0.044 Uiso 1 1 calc R U . . .
C60 C 0.8041(7) -0.2938(5) 0.3834(4) 0.055(3) Uani 1 1 d . . . . .
H60A H 0.8467 -0.3198 0.4072 0.066 Uiso 1 1 calc R U . . .
C61 C 0.7764(7) -0.3428(5) 0.3552(4) 0.055(3) Uani 1 1 d . . . . .
H61A H 0.7979 -0.4026 0.3610 0.066 Uiso 1 1 calc R U . . .
C62 C 0.7188(6) -0.3083(5) 0.3189(3) 0.042(2) Uani 1 1 d . . . . .
C63 C 0.6879(6) -0.2205(5) 0.3116(3) 0.034(2) Uani 1 1 d . . . . .
H63A H 0.6489 -0.1951 0.2865 0.041 Uiso 1 1 calc R U . . .
C64 C 0.6919(8) -0.3640(6) 0.2881(4) 0.073(4) Uani 1 1 d . . . . .
H64A H 0.7479 -0.4050 0.2739 0.110 Uiso 1 1 calc R U . . .
H64B H 0.6515 -0.3287 0.2641 0.110 Uiso 1 1 calc R U . . .
H64C H 0.6587 -0.3948 0.3062 0.110 Uiso 1 1 calc R U . . .
O21 O 0.7238(4) 0.0087(4) 0.13134(19) 0.0489(18) Uani 1 1 d . . . . .
O22 O 0.7710(4) 0.0153(3) 0.20192(19) 0.0394(15) Uani 1 1 d . . . . .
C65 C 0.7842(7) -0.0065(5) 0.1610(3) 0.045(3) Uani 1 1 d . . . . .
C66 C 0.8843(7) -0.0517(5) 0.1438(3) 0.046(2) Uani 1 1 d . . . . .
C67 C 0.9556(8) -0.0826(8) 0.1735(4) 0.092(5) Uani 1 1 d . . . . .
H67A H 0.9448 -0.0739 0.2055 0.110 Uiso 1 1 calc R U . . .
C68 C 1.0451(9) -0.1274(10) 0.1562(6) 0.109(6) Uani 1 1 d . . . . .
H68A H 1.0951 -0.1513 0.1766 0.131 Uiso 0.58 1 calc R U P B 1
C69 C 1.0604(10) -0.1367(8) 0.1100(6) 0.095(5) Uani 1 1 d . . . . .
H69A H 1.1216 -0.1667 0.0987 0.114 Uiso 1 1 calc R U . . .
C70 C 0.9921(10) -0.1050(8) 0.0806(5) 0.084(4) Uani 1 1 d . . . . .
H70B H 1.0042 -0.1110 0.0485 0.101 Uiso 0.42 1 calc R U P C 2
C71 C 0.9019(8) -0.0628(6) 0.0975(4) 0.062(3) Uani 1 1 d . . . . .
H71A H 0.8522 -0.0414 0.0768 0.075 Uiso 1 1 calc R U . . .
C72A C 1.0204(14) -0.1180(13) 0.0338(7) 0.076(6) Uiso 0.58 1 d . . P D 1
H72A H 0.9661 -0.0928 0.0143 0.114 Uiso 0.58 1 calc R U P D 1
H72B H 1.0656 -0.0909 0.0261 0.114 Uiso 0.58 1 calc R U P D 1
H72C H 1.0489 -0.1792 0.0286 0.114 Uiso 0.58 1 calc R U P D 1
C72B C 1.115(2) -0.1576(19) 0.1821(11) 0.084(9) Uiso 0.42 1 d . . P E 2
H72D H 1.0948 -0.1467 0.2142 0.127 Uiso 0.42 1 calc R U P E 2
H72E H 1.1448 -0.2191 0.1781 0.127 Uiso 0.42 1 calc R U P E 2
H72F H 1.1598 -0.1301 0.1738 0.127 Uiso 0.42 1 calc R U P E 2
O23 O 0.6060(4) 0.1048(3) 0.07528(18) 0.0419(16) Uani 1 1 d . . . . .
O24 O 0.5060(4) 0.2399(3) 0.07395(17) 0.0320(13) Uani 1 1 d . . . . .
C73 C 0.5642(5) 0.1766(5) 0.0555(3) 0.0315(19) Uani 1 1 d . . . . .
C74 C 0.5912(5) 0.1826(5) 0.0055(2) 0.0241(16) Uani 1 1 d . . . . .
C75 C 0.5508(5) 0.2574(5) -0.0200(3) 0.0292(18) Uani 1 1 d . . . . .
H75A H 0.5047 0.3053 -0.0065 0.035 Uiso 1 1 calc R U . . .
C76 C 0.5786(6) 0.2613(5) -0.0655(3) 0.037(2) Uani 1 1 d . . . . .
H76A H 0.5516 0.3126 -0.0833 0.044 Uiso 1 1 calc R U . . .
C77 C 0.6446(7) 0.1922(6) -0.0854(3) 0.049(3) Uani 1 1 d . . . . .
H77A H 0.6615 0.1955 -0.1169 0.059 Uiso 1 1 calc R U . . .
C78 C 0.6866(7) 0.1177(5) -0.0599(3) 0.044(2) Uani 1 1 d . . . . .
C79 C 0.6581(5) 0.1127(5) -0.0144(3) 0.0296(18) Uani 1 1 d . . . . .
H79A H 0.6845 0.0611 0.0032 0.035 Uiso 1 1 calc R U . . .
C80 C 0.7596(8) 0.0399(6) -0.0808(3) 0.070(4) Uani 1 1 d . . . . .
H80A H 0.7444 0.0360 -0.1128 0.105 Uiso 1 1 calc R U . . .
H80B H 0.7607 -0.0114 -0.0633 0.105 Uiso 1 1 calc R U . . .
H80C H 0.8206 0.0449 -0.0799 0.105 Uiso 1 1 calc R U . . .
O25 O 0.1815(3) 0.4059(3) 0.13227(17) 0.0249(12) Uani 1 1 d . . . . .
O26 O 0.2804(4) 0.2699(3) 0.13132(18) 0.0312(13) Uani 1 1 d . . . . .
C81 C 0.2031(5) 0.3276(5) 0.1235(2) 0.0269(17) Uani 1 1 d . . . . .
C82 C 0.1300(6) 0.3037(5) 0.1016(3) 0.0326(19) Uani 1 1 d . . . . .
C83 C 0.1436(7) 0.2190(6) 0.0963(4) 0.059(3) Uani 1 1 d . . . . .
H83A H 0.1984 0.1756 0.1072 0.071 Uiso 1 1 calc R U . . .
C84 C 0.0767(7) 0.1979(7) 0.0751(5) 0.080(4) Uani 1 1 d . . . . .
H84A H 0.0859 0.1397 0.0714 0.095 Uiso 1 1 calc R U . . .
C85 C -0.0019(8) 0.2595(8) 0.0596(4) 0.067(3) Uani 1 1 d . . . . .
H85A H -0.0468 0.2439 0.0449 0.080 Uiso 1 1 calc R U . . .
C86 C -0.0172(7) 0.3439(7) 0.0649(3) 0.052(3) Uani 1 1 d . . . . .
C87 C 0.0494(6) 0.3653(6) 0.0865(3) 0.042(2) Uani 1 1 d . . . . .
H87A H 0.0389 0.4235 0.0909 0.050 Uiso 1 1 calc R U . . .
C88 C -0.1083(8) 0.4127(8) 0.0506(5) 0.096(5) Uani 1 1 d . . . . .
H88A H -0.1328 0.3938 0.0244 0.144 Uiso 1 1 calc R U . . .
H88B H -0.0975 0.4652 0.0419 0.144 Uiso 1 1 calc R U . . .
H88C H -0.1532 0.4235 0.0764 0.144 Uiso 1 1 calc R U . . .
O27 O 0.1517(3) 0.5349(3) 0.18402(17) 0.0281(12) Uani 1 1 d . . . . .
O28 O 0.2114(3) 0.5506(3) 0.25002(17) 0.0286(12) Uani 1 1 d . . . . .
C89 C 0.1491(5) 0.5714(5) 0.2215(3) 0.0265(18) Uani 1 1 d . . . . .
C90 C 0.0598(5) 0.6453(5) 0.2328(3) 0.0320(19) Uani 1 1 d . . . . .
C91 C 0.0569(6) 0.6936(6) 0.2704(3) 0.056(3) Uani 1 1 d . . . . .
H91A H 0.1103 0.6811 0.2885 0.067 Uiso 1 1 calc R U . . .
C92 C -0.0245(7) 0.7601(7) 0.2816(4) 0.078(4) Uani 1 1 d . . . . .
H92A H -0.0277 0.7924 0.3080 0.094 Uiso 1 1 calc R U . . .
C93 C -0.1006(7) 0.7793(7) 0.2545(4) 0.068(3) Uani 1 1 d . . . . .
H93A H -0.1552 0.8267 0.2614 0.081 Uiso 1 1 calc R U . . .
C94 C -0.0994(6) 0.7313(7) 0.2178(4) 0.055(3) Uani 1 1 d . . . . .
C95 C -0.0180(5) 0.6626(6) 0.2074(3) 0.040(2) Uani 1 1 d . . . . .
H95A H -0.0167 0.6277 0.1825 0.048 Uiso 1 1 calc R U . . .
C96 C -0.1856(6) 0.7483(8) 0.1893(4) 0.088(4) Uani 1 1 d . . . . .
H96A H -0.2402 0.7873 0.2055 0.132 Uiso 1 1 calc R U . . .
H96B H -0.1943 0.6945 0.1848 0.132 Uiso 1 1 calc R U . . .
H96C H -0.1776 0.7740 0.1594 0.132 Uiso 1 1 calc R U . . .
O29 O 0.3222(3) 0.3758(3) 0.29045(17) 0.0235(11) Uani 1 1 d . . . . .
O30 O 0.4343(3) 0.2846(3) 0.33262(17) 0.0244(12) Uani 1 1 d . . . . .
C97 C 0.3507(5) 0.3312(4) 0.3266(2) 0.0188(15) Uani 1 1 d . . . . .
C98 C 0.2817(5) 0.3356(4) 0.3646(2) 0.0195(15) Uani 1 1 d . . . . .
C99 C 0.3062(6) 0.2788(5) 0.4020(3) 0.0314(19) Uani 1 1 d . . . . .
H99A H 0.3672 0.2371 0.4033 0.038 Uiso 1 1 calc R U . . .
C100 C 0.2429(7) 0.2822(6) 0.4373(3) 0.045(2) Uani 1 1 d . . . . .
H10C H 0.2603 0.2426 0.4626 0.054 Uiso 1 1 calc R U . . .
C101 C 0.1567(7) 0.3414(6) 0.4359(3) 0.049(3) Uani 1 1 d . . . . .
H10D H 0.1136 0.3427 0.4602 0.059 Uiso 1 1 calc R U . . .
C102 C 0.1290(6) 0.4013(6) 0.3994(3) 0.040(2) Uani 1 1 d . . . . .
C103 C 0.1932(5) 0.3967(5) 0.3640(3) 0.0326(19) Uani 1 1 d . . . . .
H10E H 0.1758 0.4366 0.3388 0.039 Uiso 1 1 calc R U . . .
C104 C 0.0334(7) 0.4712(7) 0.3996(4) 0.076(4) Uani 1 1 d . . . . .
H10F H -0.0110 0.4503 0.4159 0.114 Uiso 1 1 calc R U . . .
H10G H 0.0138 0.4879 0.3679 0.114 Uiso 1 1 calc R U . . .
H10H H 0.0359 0.5207 0.4151 0.114 Uiso 1 1 calc R U . . .
O31 O 0.6666(3) 0.3024(3) 0.28367(17) 0.0253(12) Uani 1 1 d . . . . .
O32 O 0.6739(4) 0.1988(3) 0.23694(17) 0.0290(12) Uani 1 1 d . . . . .
C105 C 0.7004(5) 0.2563(4) 0.2495(2) 0.0217(16) Uani 1 1 d . . . . .
C106 C 0.7790(5) 0.2693(5) 0.2233(3) 0.033(2) Uani 1 1 d . . . . .
C107 C 0.8501(6) 0.1984(7) 0.2064(3) 0.053(3) Uani 1 1 d . . . . .
H10J H 0.8466 0.1435 0.2106 0.063 Uiso 1 1 calc R U . . .
C108 C 0.9264(7) 0.2081(9) 0.1834(4) 0.073(4) Uani 1 1 d . . . . .
H10K H 0.9756 0.1599 0.1721 0.088 Uiso 1 1 calc R U . . .
C109 C 0.9295(7) 0.2881(9) 0.1772(4) 0.070(4) Uani 1 1 d . . . . .
H10L H 0.9821 0.2941 0.1619 0.084 Uiso 1 1 calc R U . . .
C110 C 0.8590(7) 0.3602(8) 0.1925(3) 0.057(3) Uani 1 1 d . . . . .
C111 C 0.7832(6) 0.3492(6) 0.2164(3) 0.042(2) Uani 1 1 d . . . . .
H11C H 0.7344 0.3974 0.2280 0.050 Uiso 1 1 calc R U . . .
C112 C 0.8553(10) 0.4556(9) 0.1851(5) 0.115(6) Uani 1 1 d . . . . .
H11D H 0.8383 0.4754 0.1535 0.172 Uiso 1 1 calc R U . . .
H11E H 0.9165 0.4576 0.1910 0.172 Uiso 1 1 calc R U . . .
H11F H 0.8090 0.4925 0.2064 0.172 Uiso 1 1 calc R U . . .
O33 O 0.4748(3) 0.1140(3) 0.26897(16) 0.0235(11) Uani 1 1 d . . . . .
O34 O 0.3965(3) 0.2154(3) 0.21863(17) 0.0268(12) Uani 1 1 d . . . . .
C113 C 0.4017(5) 0.1592(4) 0.2492(2) 0.0243(17) Uani 1 1 d . . . . .
C114 C 0.3129(5) 0.1468(4) 0.2622(3) 0.0277(18) Uani 1 1 d . . . . .
C115 C 0.2501(6) 0.1537(5) 0.2276(3) 0.042(2) Uani 1 1 d . . . . .
H11G H 0.2632 0.1677 0.1968 0.050 Uiso 1 1 calc R U . . .
C116 C 0.1698(7) 0.1401(7) 0.2385(4) 0.061(3) Uani 1 1 d . . . . .
H11H H 0.1283 0.1422 0.2149 0.073 Uiso 1 1 calc R U . . .
C117 C 0.1481(7) 0.1233(6) 0.2834(4) 0.061(3) Uani 1 1 d . . . . .
H11J H 0.0910 0.1158 0.2903 0.073 Uiso 1 1 calc R U . . .
C118 C 0.2084(6) 0.1173(6) 0.3182(3) 0.046(2) Uani 1 1 d . . . . .
C119 C 0.2912(6) 0.1283(5) 0.3068(3) 0.0320(19) Uani 1 1 d . . . . .
H11K H 0.3341 0.1229 0.3303 0.038 Uiso 1 1 calc R U . . .
C120 C 0.1856(7) 0.0972(8) 0.3669(4) 0.077(4) Uani 1 1 d . . . . .
H12C H 0.2219 0.0375 0.3748 0.116 Uiso 1 1 calc R U . . .
H12D H 0.1192 0.1070 0.3700 0.116 Uiso 1 1 calc R U . . .
H12E H 0.2010 0.1340 0.3876 0.116 Uiso 1 1 calc R U . . .
O35 O 0.5392(4) 0.3296(3) 0.15279(18) 0.0315(13) Uani 1 1 d . . . . .
O36 O 0.5138(3) 0.4180(3) 0.20991(16) 0.0245(12) Uani 1 1 d . . . . .
C121 C 0.5393(5) 0.3967(5) 0.1693(3) 0.0259(18) Uani 1 1 d . . . . .
C122 C 0.5735(5) 0.4540(5) 0.1394(3) 0.033(2) Uani 1 1 d . . . . .
C123 C 0.5909(7) 0.4372(6) 0.0927(3) 0.065(4) Uani 1 1 d . . . . .
H12F H 0.5824 0.3896 0.0802 0.079 Uiso 1 1 calc R U . . .
C124 C 0.6207(10) 0.4918(9) 0.0652(5) 0.108(7) Uani 1 1 d . . . . .
H12G H 0.6326 0.4816 0.0334 0.130 Uiso 1 1 calc R U . . .
C125 C 0.6330(9) 0.5596(10) 0.0831(7) 0.116(8) Uani 1 1 d . . . . .
H12H H 0.6545 0.5954 0.0636 0.139 Uiso 1 1 calc R U . . .
C126 C 0.6153(7) 0.5776(7) 0.1284(6) 0.078(4) Uani 1 1 d . . . . .
C127 C 0.5837(6) 0.5238(6) 0.1561(4) 0.051(3) Uani 1 1 d . . . . .
H12J H 0.5690 0.5363 0.1875 0.062 Uiso 1 1 calc R U . . .
C128 C 0.6250(10) 0.6547(8) 0.1483(6) 0.139(8) Uani 1 1 d . . . . .
H12K H 0.6401 0.6892 0.1236 0.209 Uiso 1 1 calc R U . . .
H12L H 0.6748 0.6364 0.1706 0.209 Uiso 1 1 calc R U . . .
H12M H 0.5665 0.6887 0.1636 0.209 Uiso 1 1 calc R U . . .
N201 N 0.7708(7) 0.2751(8) 0.0101(3) 0.092(4) Uani 1 1 d D . . . .
C201 C 0.7630(7) 0.2472(7) 0.0484(4) 0.062(3) Uani 1 1 d D . . . .
C202 C 0.7551(7) 0.2148(7) 0.0922(3) 0.067(3) Uani 1 1 d D . . . .
H20E H 0.7762 0.1526 0.0917 0.101 Uiso 1 1 calc R U . . .
H20F H 0.6900 0.2379 0.1028 0.101 Uiso 1 1 calc R U . . .
H20G H 0.7934 0.2311 0.1131 0.101 Uiso 1 1 calc R U . . .
N202 N 0.9660(9) 0.4869(8) 0.2825(5) 0.123(5) Uani 1 1 d . . . . .
C203 C 1.0312(9) 0.4353(8) 0.2671(5) 0.073(4) Uani 1 1 d . . . . .
C204 C 1.1108(8) 0.3718(7) 0.2492(4) 0.077(4) Uani 1 1 d . . . . .
H20H H 1.1664 0.3777 0.2612 0.115 Uiso 1 1 calc R U . . .
H20J H 1.1118 0.3778 0.2156 0.115 Uiso 1 1 calc R U . . .
H20K H 1.1097 0.3156 0.2584 0.115 Uiso 1 1 calc R U . . .
N203 N 0.9847(7) 0.2651(7) 0.3870(4) 0.081(3) Uani 1 1 d . . . . .
C205 C 0.9375(7) 0.2965(8) 0.3581(4) 0.062(3) Uani 1 1 d . . . . .
C206 C 0.8753(9) 0.3385(11) 0.3215(4) 0.118(6) Uani 1 1 d . . . . .
H20L H 0.8165 0.3294 0.3266 0.178 Uiso 1 1 calc R U . . .
H20M H 0.9035 0.3149 0.2921 0.178 Uiso 1 1 calc R U . . .
H20N H 0.8635 0.3997 0.3210 0.178 Uiso 1 1 calc R U . . .
N204 N 0.1637(12) 0.8763(12) 0.3099(7) 0.216(10) Uani 1 1 d D U . . .
C207 C 0.1417(9) 0.8301(10) 0.3430(6) 0.102(5) Uani 1 1 d D U . . .
C208 C 0.1148(8) 0.7877(8) 0.3762(5) 0.092(4) Uani 1 1 d D U . . .
H20P H 0.0842 0.8262 0.4010 0.138 Uiso 1 1 calc R U . . .
H20Q H 0.1690 0.7411 0.3882 0.138 Uiso 1 1 calc R U . . .
H20R H 0.0712 0.7643 0.3641 0.138 Uiso 1 1 calc R U . . .

loop_
_atom_site_aniso_label
_atom_site_aniso_U_11
_atom_site_aniso_U_22
_atom_site_aniso_U_33
_atom_site_aniso_U_23
_atom_site_aniso_U_13
_atom_site_aniso_U_12
Dy1 0.02050(17) 0.01295(15) 0.01639(17) 0.00236(12) -0.00221(13) -0.00455(13)
Dy2 0.01715(16) 0.01063(14) 0.01596(17) 0.00105(12) 0.00009(13) -0.00216(12)
Dy3 0.02723(19) 0.01574(16) 0.01472(17) -0.00029(13) 0.00269(14) -0.00154(14)
Dy4 0.02821(19) 0.01857(17) 0.01448(17) 0.00184(13) 0.00102(14) -0.00251(14)
Ga1 0.0246(4) 0.0119(3) 0.0186(4) 0.0005(3) -0.0033(3) -0.0030(3)
Ga2 0.0188(4) 0.0130(3) 0.0171(4) 0.0011(3) -0.0005(3) -0.0001(3)
Ga3 0.0529(6) 0.0256(5) 0.0149(4) -0.0012(4) 0.0022(4) 0.0070(4)
Ga4 0.0243(4) 0.0196(4) 0.0172(4) 0.0039(3) -0.0029(3) -0.0044(3)
O1 0.018(2) 0.017(2) 0.018(3) 0.0055(19) -0.0009(19) -0.007(2)
O2 0.014(2) 0.015(2) 0.020(3) 0.0019(19) 0.0005(19) -0.0008(19)
O3 0.028(3) 0.031(3) 0.016(3) -0.001(2) 0.004(2) -0.001(2)
O4 0.022(3) 0.018(2) 0.016(3) 0.0044(19) -0.001(2) -0.008(2)
N1 0.025(3) 0.016(3) 0.020(3) -0.004(2) -0.001(3) -0.004(3)
C1 0.023(4) 0.024(4) 0.034(5) -0.002(3) 0.007(3) -0.007(3)
C2 0.020(4) 0.027(4) 0.026(4) -0.004(3) -0.004(3) -0.003(3)
O5 0.021(3) 0.015(2) 0.023(3) -0.001(2) -0.003(2) -0.003(2)
C3 0.037(4) 0.020(4) 0.019(4) -0.010(3) 0.001(3) -0.007(3)
C4 0.038(5) 0.027(4) 0.014(4) 0.002(3) 0.001(3) -0.005(4)
O6 0.025(3) 0.010(2) 0.020(3) 0.0055(19) 0.000(2) 0.000(2)
C5 0.037(5) 0.016(3) 0.028(4) -0.003(3) -0.006(4) -0.006(3)
C6 0.046(6) 0.034(5) 0.049(6) -0.017(4) 0.011(4) -0.011(4)
C7 0.051(6) 0.029(5) 0.066(7) -0.016(4) -0.009(5) -0.012(4)
C8 0.072(8) 0.050(7) 0.122(12) -0.042(7) 0.023(8) -0.010(6)
N2 0.015(3) 0.019(3) 0.027(4) 0.006(3) -0.001(3) 0.001(2)
C9 0.021(4) 0.031(4) 0.040(5) 0.005(4) -0.004(3) -0.009(3)
C10 0.041(5) 0.022(4) 0.075(7) 0.002(4) -0.019(5) -0.014(4)
O7 0.020(3) 0.018(2) 0.020(3) 0.001(2) -0.008(2) -0.004(2)
C11 0.027(4) 0.036(4) 0.024(4) -0.002(3) -0.001(3) -0.002(4)
C12 0.029(4) 0.036(5) 0.027(5) 0.001(4) 0.007(3) 0.007(4)
O8 0.019(3) 0.020(2) 0.023(3) 0.002(2) 0.005(2) -0.001(2)
C13 0.034(5) 0.023(4) 0.028(4) 0.007(3) -0.001(4) -0.003(3)
C14 0.031(4) 0.029(4) 0.037(5) 0.006(4) -0.010(4) -0.005(4)
C15 0.051(6) 0.039(5) 0.043(6) 0.015(4) -0.018(5) -0.004(5)
C16 0.059(7) 0.073(8) 0.059(8) 0.032(6) -0.003(6) -0.003(6)
N3 0.091(7) 0.029(4) 0.027(4) -0.009(3) -0.016(4) 0.011(4)
C17 0.143(12) 0.045(6) 0.052(7) -0.011(5) -0.002(7) -0.046(7)
C18 0.061(7) 0.089(8) 0.041(6) -0.011(6) 0.003(5) -0.051(6)
O9 0.059(4) 0.024(3) 0.018(3) 0.001(2) -0.002(3) -0.008(3)
C20 0.056(6) 0.041(5) 0.061(7) -0.022(5) 0.012(5) -0.026(5)
O10 0.053(4) 0.018(3) 0.021(3) -0.011(2) 0.007(3) 0.000(2)
C23 0.078(8) 0.106(10) 0.043(7) -0.003(7) 0.031(6) 0.008(8)
C24 0.081(9) 0.155(14) 0.056(8) 0.028(9) 0.004(7) -0.065(10)
N4 0.032(4) 0.027(3) 0.026(4) 0.010(3) -0.006(3) -0.004(3)
C25 0.045(5) 0.034(5) 0.023(4) 0.013(4) -0.006(4) -0.005(4)
O11 0.032(3) 0.022(3) 0.016(3) 0.005(2) -0.002(2) -0.004(2)
C26 0.041(5) 0.037(5) 0.024(4) 0.014(4) 0.006(4) -0.005(4)
C27 0.042(5) 0.037(5) 0.035(5) 0.017(4) -0.007(4) -0.016(4)
O12 0.029(3) 0.017(2) 0.025(3) 0.008(2) -0.004(2) -0.010(2)
C28 0.045(5) 0.025(4) 0.026(4) 0.015(3) -0.011(4) -0.006(4)
C29 0.041(5) 0.031(4) 0.027(5) 0.005(4) -0.014(4) -0.004(4)
C30 0.042(5) 0.036(5) 0.046(6) 0.009(4) -0.002(4) -0.009(4)
C31 0.038(5) 0.056(6) 0.061(7) 0.012(5) -0.014(5) -0.008(5)
C32 0.043(7) 0.082(9) 0.111(11) 0.011(8) -0.039(7) -0.010(6)
O13 0.033(3) 0.014(2) 0.031(3) 0.008(2) -0.009(2) -0.010(2)
O14 0.047(3) 0.017(2) 0.023(3) 0.003(2) -0.007(2) -0.014(2)
C33 0.021(4) 0.018(4) 0.034(5) 0.006(3) -0.003(3) -0.006(3)
C34 0.027(4) 0.018(4) 0.034(5) 0.007(3) -0.001(3) -0.010(3)
C35 0.056(6) 0.027(4) 0.035(5) 0.008(4) -0.014(4) -0.018(4)
C36 0.076(7) 0.020(4) 0.042(6) 0.014(4) -0.015(5) -0.015(4)
C37 0.049(5) 0.017(4) 0.044(5) 0.006(4) -0.004(4) -0.010(4)
C38 0.036(5) 0.020(4) 0.031(5) -0.006(3) 0.007(4) -0.010(3)
C39 0.031(4) 0.023(4) 0.024(4) 0.001(3) 0.000(3) -0.008(3)
C40 0.060(6) 0.034(5) 0.048(6) 0.005(4) -0.005(5) -0.016(5)
O15 0.027(3) 0.016(2) 0.029(3) 0.007(2) -0.007(2) -0.006(2)
O16 0.028(3) 0.017(2) 0.032(3) -0.002(2) -0.002(2) -0.007(2)
C41 0.018(4) 0.027(4) 0.026(4) 0.004(3) -0.004(3) -0.014(3)
C42 0.021(4) 0.020(4) 0.025(4) -0.001(3) -0.001(3) -0.006(3)
C43 0.034(4) 0.023(4) 0.029(4) -0.001(3) -0.009(4) -0.011(3)
C44 0.039(5) 0.025(4) 0.041(5) 0.001(4) -0.002(4) -0.015(4)
C45 0.031(5) 0.041(5) 0.028(5) -0.006(4) -0.005(4) -0.015(4)
C46 0.025(4) 0.036(4) 0.021(4) -0.001(3) -0.006(3) -0.009(3)
C47 0.029(4) 0.023(4) 0.027(4) 0.000(3) -0.001(3) -0.004(3)
C48 0.032(5) 0.048(5) 0.041(6) -0.003(4) -0.013(4) -0.008(4)
O17 0.026(3) 0.013(2) 0.023(3) 0.003(2) 0.004(2) 0.001(2)
O18 0.028(3) 0.018(2) 0.022(3) 0.003(2) 0.006(2) 0.000(2)
C49 0.024(4) 0.019(3) 0.019(4) 0.005(3) -0.002(3) -0.006(3)
C50 0.028(4) 0.016(3) 0.017(4) 0.002(3) -0.003(3) -0.008(3)
C51 0.037(5) 0.023(4) 0.023(4) 0.005(3) 0.005(3) -0.002(3)
C52 0.041(5) 0.035(5) 0.036(5) 0.003(4) 0.018(4) 0.005(4)
C53 0.038(5) 0.040(5) 0.030(5) 0.012(4) 0.013(4) -0.010(4)
C54 0.033(4) 0.020(4) 0.028(4) 0.003(3) -0.002(3) -0.008(3)
C55 0.025(4) 0.020(4) 0.023(4) -0.002(3) -0.001(3) -0.004(3)
C56 0.045(5) 0.027(4) 0.030(5) 0.008(3) -0.004(4) -0.018(4)
O19 0.025(3) 0.018(2) 0.025(3) 0.000(2) 0.006(2) -0.006(2)
O20 0.039(3) 0.019(3) 0.024(3) 0.000(2) -0.004(2) -0.005(2)
C57 0.022(4) 0.021(4) 0.025(4) 0.001(3) 0.005(3) -0.003(3)
C58 0.031(4) 0.020(4) 0.024(4) 0.001(3) 0.011(3) -0.004(3)
C59 0.043(5) 0.023(4) 0.038(5) -0.003(4) -0.001(4) -0.004(4)
C60 0.079(7) 0.026(5) 0.052(7) 0.011(4) -0.013(6) -0.008(5)
C61 0.072(7) 0.018(4) 0.066(7) 0.012(5) 0.006(6) -0.008(5)
C62 0.053(6) 0.020(4) 0.049(6) -0.004(4) 0.012(5) -0.010(4)
C63 0.046(5) 0.025(4) 0.027(5) -0.001(3) 0.005(4) -0.008(4)
C64 0.093(9) 0.042(6) 0.089(10) -0.013(6) -0.002(7) -0.028(6)
O21 0.055(4) 0.047(4) 0.016(3) 0.001(3) 0.004(3) 0.015(3)
O22 0.039(3) 0.035(3) 0.029(3) 0.000(3) 0.008(3) 0.003(3)
C65 0.060(6) 0.026(4) 0.027(5) 0.005(4) 0.017(4) 0.008(4)
C66 0.049(6) 0.034(5) 0.041(6) -0.005(4) 0.021(5) -0.001(4)
C67 0.055(8) 0.110(10) 0.067(9) -0.007(7) 0.024(6) 0.019(7)
C68 0.050(8) 0.127(13) 0.108(13) -0.012(10) 0.021(8) 0.018(8)
C69 0.088(11) 0.063(8) 0.111(13) -0.029(8) 0.063(10) -0.004(8)
C70 0.099(11) 0.060(8) 0.078(10) -0.022(7) 0.058(8) -0.014(7)
C71 0.080(8) 0.044(6) 0.047(7) -0.006(5) 0.032(6) -0.006(5)
O23 0.053(4) 0.036(3) 0.017(3) 0.004(2) 0.005(3) 0.006(3)
O24 0.036(3) 0.035(3) 0.018(3) 0.001(2) 0.000(2) -0.005(3)
C73 0.033(5) 0.039(5) 0.019(4) 0.002(4) -0.002(3) -0.009(4)
C74 0.027(4) 0.032(4) 0.017(4) -0.004(3) 0.001(3) -0.015(3)
C75 0.033(4) 0.030(4) 0.027(4) 0.000(3) 0.001(3) -0.015(4)
C76 0.050(5) 0.035(5) 0.029(5) 0.005(4) 0.002(4) -0.020(4)
C77 0.085(7) 0.044(5) 0.024(5) -0.004(4) 0.020(5) -0.032(5)
C78 0.068(6) 0.036(5) 0.033(5) -0.012(4) 0.021(5) -0.025(5)
C79 0.044(5) 0.031(4) 0.018(4) -0.005(3) 0.003(3) -0.020(4)
C80 0.119(10) 0.040(6) 0.042(6) -0.009(5) 0.041(6) -0.020(6)
O25 0.025(3) 0.027(3) 0.022(3) -0.002(2) -0.006(2) -0.008(2)
O26 0.038(3) 0.024(3) 0.031(3) 0.005(2) -0.003(3) -0.010(3)
C81 0.039(5) 0.031(4) 0.016(4) 0.002(3) 0.001(3) -0.019(4)
C82 0.033(5) 0.046(5) 0.021(4) -0.011(4) 0.005(3) -0.017(4)
C83 0.042(6) 0.055(6) 0.083(8) -0.037(6) 0.014(5) -0.018(5)
C84 0.045(7) 0.063(7) 0.135(12) -0.061(8) 0.013(7) -0.021(6)
C85 0.063(8) 0.097(9) 0.061(8) -0.038(7) 0.009(6) -0.051(7)
C86 0.048(6) 0.075(7) 0.039(6) 0.006(5) -0.011(5) -0.028(6)
C87 0.051(6) 0.049(5) 0.034(5) 0.004(4) -0.013(4) -0.029(5)
C88 0.091(10) 0.105(10) 0.111(12) 0.025(9) -0.069(9) -0.057(9)
O27 0.028(3) 0.032(3) 0.023(3) -0.006(2) 0.000(2) -0.008(2)
O28 0.029(3) 0.030(3) 0.023(3) -0.002(2) -0.003(2) -0.006(2)
C89 0.023(4) 0.024(4) 0.027(4) 0.004(3) 0.001(3) -0.003(3)
C90 0.024(4) 0.029(4) 0.037(5) 0.000(4) -0.002(4) -0.002(3)
C91 0.033(5) 0.056(6) 0.058(7) -0.022(5) -0.011(5) 0.010(5)
C92 0.043(6) 0.078(8) 0.082(9) -0.041(7) -0.009(6) 0.022(6)
C93 0.037(6) 0.072(8) 0.066(8) -0.012(6) -0.002(5) 0.015(5)
C94 0.027(5) 0.069(7) 0.053(7) 0.006(5) -0.005(4) -0.001(5)
C95 0.029(5) 0.053(6) 0.034(5) 0.001(4) -0.003(4) -0.012(4)
C96 0.024(6) 0.130(11) 0.084(10) -0.008(8) -0.016(6) 0.005(6)
O29 0.026(3) 0.024(3) 0.022(3) 0.006(2) -0.001(2) -0.011(2)
O30 0.020(3) 0.016(2) 0.033(3) 0.002(2) 0.001(2) -0.002(2)
C97 0.029(4) 0.010(3) 0.022(4) -0.005(3) 0.005(3) -0.012(3)
C98 0.025(4) 0.020(3) 0.018(4) -0.006(3) 0.001(3) -0.014(3)
C99 0.039(5) 0.034(4) 0.024(4) -0.001(3) 0.001(4) -0.017(4)
C100 0.059(6) 0.050(6) 0.037(5) 0.000(4) 0.009(5) -0.034(5)
C101 0.055(6) 0.068(7) 0.041(6) -0.013(5) 0.022(5) -0.043(6)
C102 0.029(5) 0.046(5) 0.050(6) -0.023(5) 0.012(4) -0.017(4)
C103 0.025(4) 0.036(5) 0.034(5) -0.006(4) 0.002(3) -0.008(4)
C104 0.041(6) 0.091(9) 0.084(9) -0.032(7) 0.021(6) -0.008(6)
O31 0.027(3) 0.021(3) 0.020(3) 0.007(2) 0.007(2) -0.001(2)
O32 0.043(3) 0.022(3) 0.020(3) 0.002(2) -0.006(2) -0.009(2)
C105 0.020(4) 0.023(4) 0.021(4) 0.017(3) -0.006(3) -0.007(3)
C106 0.024(4) 0.046(5) 0.022(4) 0.007(4) 0.003(3) -0.007(4)
C107 0.029(5) 0.077(7) 0.043(6) 0.013(5) 0.005(4) -0.011(5)
C108 0.038(6) 0.111(10) 0.054(7) 0.017(7) 0.009(5) -0.012(6)
C109 0.044(7) 0.126(11) 0.045(7) 0.024(7) -0.001(5) -0.041(7)
C110 0.056(7) 0.088(8) 0.041(6) 0.020(6) -0.008(5) -0.043(6)
C111 0.043(5) 0.061(6) 0.029(5) 0.011(4) 0.000(4) -0.031(5)
C112 0.129(13) 0.133(14) 0.105(13) 0.042(10) 0.001(10) -0.081(11)
O33 0.029(3) 0.026(3) 0.016(3) -0.001(2) -0.002(2) -0.010(2)
O34 0.036(3) 0.022(3) 0.019(3) 0.000(2) 0.006(2) -0.007(2)
C113 0.037(5) 0.020(4) 0.016(4) -0.003(3) 0.003(3) -0.010(3)
C114 0.028(4) 0.012(3) 0.036(5) 0.003(3) -0.002(4) 0.000(3)
C115 0.041(5) 0.041(5) 0.043(6) 0.009(4) -0.008(4) -0.015(4)
C116 0.048(6) 0.063(7) 0.072(8) 0.021(6) -0.023(6) -0.020(5)
C117 0.037(6) 0.051(6) 0.092(9) 0.018(6) 0.001(6) -0.015(5)
C118 0.035(5) 0.046(5) 0.052(6) 0.008(5) 0.009(5) -0.010(4)
C119 0.036(5) 0.023(4) 0.031(5) 0.006(3) 0.003(4) -0.005(4)
C120 0.052(7) 0.106(10) 0.061(8) 0.018(7) 0.024(6) -0.019(7)
O35 0.032(3) 0.029(3) 0.029(3) 0.002(2) 0.001(2) -0.006(2)
O36 0.024(3) 0.031(3) 0.016(3) 0.003(2) 0.001(2) -0.007(2)
C121 0.018(4) 0.029(4) 0.023(4) 0.009(3) -0.001(3) -0.002(3)
C122 0.021(4) 0.028(4) 0.041(5) 0.019(4) 0.007(3) -0.002(3)
C123 0.065(7) 0.054(6) 0.040(6) 0.021(5) 0.028(5) 0.018(5)
C124 0.102(11) 0.083(10) 0.082(10) 0.046(9) 0.060(8) 0.023(9)
C125 0.067(9) 0.083(10) 0.160(17) 0.089(12) 0.047(9) 0.002(8)
C126 0.044(6) 0.055(7) 0.135(13) 0.058(8) -0.012(7) -0.023(6)
C127 0.034(5) 0.048(6) 0.070(7) 0.030(5) -0.011(5) -0.015(5)
C128 0.114(12) 0.084(10) 0.25(2) 0.091(12) -0.068(13) -0.078(10)
N201 0.093(8) 0.156(11) 0.058(7) 0.022(7) -0.017(6) -0.082(8)
C201 0.049(6) 0.085(8) 0.068(8) 0.008(7) -0.010(6) -0.045(6)
C202 0.066(7) 0.090(9) 0.050(7) 0.023(6) -0.007(6) -0.036(7)
N202 0.102(10) 0.086(9) 0.158(14) -0.005(9) 0.027(9) -0.010(8)
C203 0.069(8) 0.062(8) 0.094(10) 0.004(7) 0.008(7) -0.031(7)
C204 0.068(8) 0.083(9) 0.085(10) -0.021(7) 0.025(7) -0.036(7)
N203 0.067(7) 0.105(9) 0.074(8) -0.012(6) -0.004(6) -0.032(6)
C205 0.047(7) 0.106(10) 0.046(7) -0.010(7) 0.004(5) -0.043(7)
C206 0.091(10) 0.237(19) 0.061(9) 0.050(11) -0.013(8) -0.104(12)
N204 0.159(15) 0.233(17) 0.217(17) 0.055(14) 0.086(13) -0.041(13)
C207 0.053(8) 0.123(11) 0.108(11) -0.028(8) 0.009(7) -0.005(7)
C208 0.058(8) 0.085(9) 0.097(10) -0.040(7) 0.012(7) 0.018(6)

loop_
_atom_type_symbol
_atom_type_description
_atom_type_scat_dispersion_real
_atom_type_scat_dispersion_imag
_atom_type_scat_source
C C 0.0033 0.0016 'International Tables Vol C Tables 4.2.6.8 and 6.1.1.4'
H H 0.0000 0.0000 'International Tables Vol C Tables 4.2.6.8 and 6.1.1.4'
N N 0.0061 0.0033 'International Tables Vol C Tables 4.2.6.8 and 6.1.1.4'
O O 0.0106 0.0060 'International Tables Vol C Tables 4.2.6.8 and 6.1.1.4'
Ga Ga 0.2307 1.6083 'International Tables Vol C Tables 4.2.6.8 and 6.1.1.4'
Dy Dy -0.1892 4.4098 'International Tables Vol C Tables 4.2.6.8 and 6.1.1.4'

loop_
_geom_angle_atom_site_label_1
_geom_angle_atom_site_label_2
_geom_angle_atom_site_label_3
_geom_angle
O36 Dy1 O5 129.78(17)
O36 Dy1 O29 116.53(16)
O5 Dy1 O29 75.04(17)
O36 Dy1 O14 84.09(18)
O5 Dy1 O14 74.72(17)
O29 Dy1 O14 149.75(17)
O36 Dy1 O12 77.41(16)
O5 Dy1 O12 136.62(15)
O29 Dy1 O12 127.77(17)
O14 Dy1 O12 76.13(17)
O36 Dy1 O28 151.09(17)
O5 Dy1 O28 75.56(17)
O29 Dy1 O28 80.29(17)
O14 Dy1 O28 91.47(18)
O12 Dy1 O28 73.80(17)
O36 Dy1 O4 80.80(17)
O5 Dy1 O4 141.52(16)
O29 Dy1 O4 69.49(16)
O14 Dy1 O4 138.99(16)
O12 Dy1 O4 63.45(15)
O28 Dy1 O4 84.11(16)
O36 Dy1 O1 68.16(16)
O5 Dy1 O1 64.37(15)
O29 Dy1 O1 85.09(16)
O14 Dy1 O1 82.64(16)
O12 Dy1 O1 141.07(16)
O28 Dy1 O1 139.67(16)
O4 Dy1 O1 125.11(14)
O30 Dy2 O7 131.16(16)
O30 Dy2 O6 78.90(17)
O7 Dy2 O6 134.43(16)
O30 Dy2 O18 82.36(18)
O7 Dy2 O18 75.46(16)
O6 Dy2 O18 76.72(15)
O30 Dy2 O31 114.73(18)
O7 Dy2 O31 76.04(16)
O6 Dy2 O31 127.41(16)
O18 Dy2 O31 151.31(15)
O30 Dy2 O16 150.31(16)
O7 Dy2 O16 75.88(16)
O6 Dy2 O16 71.91(17)
O18 Dy2 O16 95.90(18)
O31 Dy2 O16 80.27(18)
O30 Dy2 O1 79.88(16)
O7 Dy2 O1 140.34(16)
O6 Dy2 O1 65.85(15)
O18 Dy2 O1 140.90(15)
O31 Dy2 O1 67.32(15)
O16 Dy2 O1 83.31(16)
O30 Dy2 O2 67.91(15)
O7 Dy2 O2 65.59(15)
O6 Dy2 O2 141.25(16)
O18 Dy2 O2 79.50(16)
O31 Dy2 O2 85.84(16)
O16 Dy2 O2 141.17(15)
O1 Dy2 O2 123.99(15)
O32 Dy3 O9 129.43(18)
O32 Dy3 O8 77.12(17)
O9 Dy3 O8 135.64(17)
O32 Dy3 O20 150.46(18)
O9 Dy3 O20 77.20(18)
O8 Dy3 O20 73.84(17)
O32 Dy3 O33 114.31(17)
O9 Dy3 O33 77.31(18)
O8 Dy3 O33 128.79(16)
O20 Dy3 O33 80.83(17)
O32 Dy3 O22 83.12(19)
O9 Dy3 O22 74.4(2)
O8 Dy3 O22 75.21(18)
O20 Dy3 O22 94.55(18)
O33 Dy3 O22 151.64(19)
O32 Dy3 O2 78.45(17)
O9 Dy3 O2 143.59(18)
O8 Dy3 O2 65.15(15)
O20 Dy3 O2 84.53(16)
O33 Dy3 O2 68.78(16)
O22 Dy3 O2 139.01(18)
O32 Dy3 O3 66.36(18)
O9 Dy3 O3 65.37(17)
O8 Dy3 O3 137.62(17)
O20 Dy3 O3 142.36(18)
O33 Dy3 O3 87.07(16)
O22 Dy3 O3 79.64(16)
O2 Dy3 O3 123.78(14)
O34 Dy4 O35 112.83(19)
O34 Dy4 O10 78.46(17)
O35 Dy4 O10 130.15(19)
O34 Dy4 O11 131.04(16)
O35 Dy4 O11 77.95(18)
O10 Dy4 O11 132.41(18)
O34 Dy4 O26 82.51(18)
O35 Dy4 O26 150.26(17)
O10 Dy4 O26 76.43(18)
O11 Dy4 O26 73.04(17)
O34 Dy4 O24 151.53(17)
O35 Dy4 O24 78.06(19)
O10 Dy4 O24 74.94(18)
O11 Dy4 O24 75.95(17)
O26 Dy4 O24 100.74(18)
O34 Dy4 O3 76.50(17)
O35 Dy4 O3 70.36(18)
O10 Dy4 O3 65.56(19)
O11 Dy4 O3 145.07(18)
O26 Dy4 O3 139.35(17)
O24 Dy4 O3 83.36(16)
O34 Dy4 O4 68.12(15)
O35 Dy4 O4 83.47(17)
O10 Dy4 O4 140.57(17)
O11 Dy4 O4 65.98(15)
O26 Dy4 O4 78.96(17)
O24 Dy4 O4 140.35(16)
O3 Dy4 O4 122.67(15)
O5 Ga1 O1 83.06(19)
O5 Ga1 O6 99.9(2)
O1 Ga1 O6 84.43(19)
O5 Ga1 O15 169.60(19)
O1 Ga1 O15 102.8(2)
O6 Ga1 O15 89.3(2)
O5 Ga1 O13 89.3(2)
O1 Ga1 O13 99.0(2)
O6 Ga1 O13 170.5(2)
O15 Ga1 O13 81.30(19)
O5 Ga1 N1 84.7(2)
O1 Ga1 N1 160.6(2)
O6 Ga1 N1 83.0(2)
O15 Ga1 N1 91.7(2)
O13 Ga1 N1 95.8(2)
O2 Ga2 O8 83.93(19)
O2 Ga2 O7 84.90(19)
O8 Ga2 O7 98.9(2)
O2 Ga2 O17 99.28(19)
O8 Ga2 O17 169.8(2)
O7 Ga2 O17 91.0(2)
O2 Ga2 O19 102.3(2)
O8 Ga2 O19 88.4(2)
O7 Ga2 O19 170.3(2)
O17 Ga2 O19 81.48(19)
O2 Ga2 N2 162.1(2)
O8 Ga2 N2 84.3(2)
O7 Ga2 N2 83.6(2)
O17 Ga2 N2 94.7(2)
O19 Ga2 N2 90.8(2)
O9 Ga3 O3 85.1(2)
O9 Ga3 O10 100.2(2)
O3 Ga3 O10 84.1(2)
O9 Ga3 O21 90.5(2)
O3 Ga3 O21 98.5(2)
O10 Ga3 O21 169.2(2)
O9 Ga3 O23 169.1(2)
O3 Ga3 O23 100.4(2)
O10 Ga3 O23 89.8(2)
O21 Ga3 O23 79.4(2)
O9 Ga3 N3 84.8(3)
O3 Ga3 N3 162.2(3)
O10 Ga3 N3 83.4(3)
O21 Ga3 N3 96.1(3)
O23 Ga3 N3 92.1(3)
O12 Ga4 O4 81.65(19)
O12 Ga4 O11 99.5(2)
O4 Ga4 O11 84.80(19)
O12 Ga4 O25 172.1(2)
O4 Ga4 O25 98.9(2)
O11 Ga4 O25 88.4(2)
O12 Ga4 O27 91.0(2)
O4 Ga4 O27 103.3(2)
O11 Ga4 O27 167.6(2)
O25 Ga4 O27 81.2(2)
O12 Ga4 N4 84.9(2)
O4 Ga4 N4 159.7(2)
O11 Ga4 N4 82.5(2)
O25 Ga4 N4 96.5(2)
O27 Ga4 N4 92.0(2)
Ga1 O1 Dy2 100.33(18)
Ga1 O1 Dy1 100.60(17)
Dy2 O1 Dy1 132.6(2)
Ga1 O1 H1 106.9
Dy2 O1 H1 106.9
Dy1 O1 H1 106.9
Ga2 O2 Dy3 100.87(17)
Ga2 O2 Dy2 99.08(19)
Dy3 O2 Dy2 132.48(19)
Ga2 O2 H2 107.2
Dy3 O2 H2 107.2
Dy2 O2 H2 107.2
Ga3 O3 Dy4 100.1(2)
Ga3 O3 Dy3 98.82(19)
Dy4 O3 Dy3 132.6(2)
Ga3 O3 H3 107.5
Dy4 O3 H3 107.5
Dy3 O3 H3 107.5
Ga4 O4 Dy1 101.60(18)
Ga4 O4 Dy4 100.68(19)
Dy1 O4 Dy4 132.50(19)
Ga4 O4 H4 106.5
Dy1 O4 H4 106.5
Dy4 O4 H4 106.5
C3 N1 C1 112.2(6)
C3 N1 C5 111.9(6)
C1 N1 C5 112.6(5)
C3 N1 Ga1 103.9(4)
C1 N1 Ga1 103.4(4)
C5 N1 Ga1 112.2(4)
N1 C1 C2 110.3(6)
N1 C1 H1A 109.6
C2 C1 H1A 109.6
N1 C1 H1B 109.6
C2 C1 H1B 109.6
H1A C1 H1B 108.1
O5 C2 C1 107.8(5)
O5 C2 H2A 110.1
C1 C2 H2A 110.1
O5 C2 H2B 110.1
C1 C2 H2B 110.1
H2A C2 H2B 108.5
C2 O5 Ga1 114.4(4)
C2 O5 Dy1 135.6(4)
Ga1 O5 Dy1 106.5(2)
N1 C3 C4 108.5(6)
N1 C3 H3A 110.0
C4 C3 H3A 110.0
N1 C3 H3B 110.0
C4 C3 H3B 110.0
H3A C3 H3B 108.4
O6 C4 C3 111.6(6)
O6 C4 H4A 109.3
C3 C4 H4A 109.3
O6 C4 H4B 109.3
C3 C4 H4B 109.3
H4A C4 H4B 108.0
C4 O6 Ga1 116.0(4)
C4 O6 Dy2 137.0(4)
Ga1 O6 Dy2 104.0(2)
N1 C5 C6 117.3(7)
N1 C5 H5A 108.0
C6 C5 H5A 108.0
N1 C5 H5B 108.0
C6 C5 H5B 108.0
H5A C5 H5B 107.2
C5 C6 C7 108.5(7)
C5 C6 H6A 110.0
C7 C6 H6A 110.0
C5 C6 H6B 110.0
C7 C6 H6B 110.0
H6A C6 H6B 108.4
C8 C7 C6 112.8(9)
C8 C7 H7A 109.0
C6 C7 H7A 109.0
C8 C7 H7B 109.0
C6 C7 H7B 109.0
H7A C7 H7B 107.8
C7 C8 H8A 109.5
C7 C8 H8B 109.5
H8A C8 H8B 109.5
C7 C8 H8C 109.5
H8A C8 H8C 109.5
H8B C8 H8C 109.5
C11 N2 C9 112.6(6)
C11 N2 C13 112.4(5)
C9 N2 C13 111.4(6)
C11 N2 Ga2 102.3(4)
C9 N2 Ga2 105.3(4)
C13 N2 Ga2 112.2(4)
N2 C9 C10 111.2(6)
N2 C9 H9A 109.4
C10 C9 H9A 109.4
N2 C9 H9B 109.4
C10 C9 H9B 109.4
H9A C9 H9B 108.0
O7 C10 C9 110.4(7)
O7 C10 H10A 109.6
C9 C10 H10A 109.6
O7 C10 H10B 109.6
C9 C10 H10B 109.6
H10A C10 H10B 108.1
C10 O7 Ga2 112.3(4)
C10 O7 Dy2 134.7(4)
Ga2 O7 Dy2 105.4(2)
N2 C11 C12 111.3(6)
N2 C11 H11A 109.4
C12 C11 H11A 109.4
N2 C11 H11B 109.4
C12 C11 H11B 109.4
H11A C11 H11B 108.0
O8 C12 C11 111.2(6)
O8 C12 H12A 109.4
C11 C12 H12A 109.4
O8 C12 H12B 109.4
C11 C12 H12B 109.4
H12A C12 H12B 108.0
C12 O8 Ga2 114.8(4)
C12 O8 Dy3 140.5(5)
Ga2 O8 Dy3 103.83(19)
N2 C13 C14 116.1(6)
N2 C13 H13A 108.3
C14 C13 H13A 108.3
N2 C13 H13B 108.3
C14 C13 H13B 108.3
H13A C13 H13B 107.4
C13 C14 C15 112.1(7)
C13 C14 H14A 109.2
C15 C14 H14A 109.2
C13 C14 H14B 109.2
C15 C14 H14B 109.2
H14A C14 H14B 107.9
C16 C15 C14 115.9(8)
C16 C15 H15A 108.3
C14 C15 H15A 108.3
C16 C15 H15B 108.3
C14 C15 H15B 108.3
H15A C15 H15B 107.4
C15 C16 H16A 109.5
C15 C16 H16B 109.5
H16A C16 H16B 109.5
C15 C16 H16C 109.5
H16A C16 H16C 109.5
H16B C16 H16C 109.5
C21B N3 C17 101.0(13)
C17 N3 C19A 126.7(10)
C21B N3 C19B 101.4(17)
C17 N3 C19B 89.4(12)
C17 N3 C21A 109.5(9)
C19A N3 C21A 106.7(9)
C21B N3 Ga3 142.3(12)
C17 N3 Ga3 105.1(6)
C19A N3 Ga3 101.5(6)
C19B N3 Ga3 105.6(10)
C21A N3 Ga3 105.3(7)
N3 C17 C18 114.0(8)
N3 C17 H17A 108.8
C18 C17 H17A 108.8
N3 C17 H17B 108.8
C18 C17 H17B 108.8
H17A C17 H17B 107.7
O9 C18 C17 115.3(8)
O9 C18 H18A 108.5
C17 C18 H18A 108.5
O9 C18 H18B 108.5
C17 C18 H18B 108.5
H18A C18 H18B 107.5
C18 O9 Ga3 113.3(5)
C18 O9 Dy3 139.6(5)
Ga3 O9 Dy3 106.2(3)
N3 C19A C20 112.2(9)
N3 C19A H19A 109.2
C20 C19A H19A 109.2
N3 C19A H19B 109.2
C20 C19A H19B 109.2
H19A C19A H19B 107.9
C20 C19B N3 110.4(13)
C20 C19B H19C 109.6
N3 C19B H19C 109.6
C20 C19B H19D 109.6
N3 C19B H19D 109.6
H19C C19B H19D 108.1
O10 C20 C19B 112.6(13)
O10 C20 C19A 111.8(8)
O10 C20 H20A 109.3
C19A C20 H20A 109.3
O10 C20 H20B 109.3
C19A C20 H20B 109.3
H20A C20 H20B 107.9
O10 C20 H20C 109.1
C19B C20 H20C 109.1
O10 C20 H20D 109.1
C19B C20 H20D 109.1
H20C C20 H20D 107.8
C20 O10 Ga3 115.3(5)
C20 O10 Dy4 137.0(5)
Ga3 O10 Dy4 104.3(3)
C22A C21A N3 116.5(11)
C22A C21A H21A 108.2
N3 C21A H21A 108.2
C22A C21A H21B 108.2
N3 C21A H21B 108.2
H21A C21A H21B 107.3
C21A C22A C23 106.2(11)
C21A C22A H22A 110.5
C23 C22A H22A 110.5
C21A C22A H22B 110.5
C23 C22A H22B 110.5
H22A C22A H22B 108.7
C22B C21B N3 111.6(17)
C22B C21B H21C 109.3
N3 C21B H21C 109.3
C22B C21B H21D 109.3
N3 C21B H21D 109.3
H21C C21B H21D 108.0
C21B C22B C23 118.1(18)
C21B C22B H22C 107.8
C23 C22B H22C 107.8
C21B C22B H22D 107.8
C23 C22B H22D 107.8
H22C C22B H22D 107.1
C24 C23 C22A 99.4(11)
C24 C23 C22B 141.7(16)
C24 C23 H23A 111.9
C22A C23 H23A 111.9
C24 C23 H23B 111.9
C22A C23 H23B 111.9
H23A C23 H23B 109.6
C24 C23 H23C 101.6
C22B C23 H23C 101.6
C24 C23 H23D 101.6
C22B C23 H23D 101.6
H23C C23 H23D 104.6
C23 C24 H24A 109.5
C23 C24 H24B 109.5
H24A C24 H24B 109.5
C23 C24 H24C 109.5
H24A C24 H24C 109.5
H24B C24 H24C 109.5
C25 N4 C29 111.3(6)
C25 N4 C27 110.5(7)
C29 N4 C27 108.2(6)
C25 N4 Ga4 102.8(4)
C29 N4 Ga4 120.7(5)
C27 N4 Ga4 102.8(4)
N4 C25 C26 110.4(7)
N4 C25 H25A 109.6
C26 C25 H25A 109.6
N4 C25 H25B 109.6
C26 C25 H25B 109.6
H25A C25 H25B 108.1
C26 O11 Ga4 116.9(4)
C26 O11 Dy4 137.5(4)
Ga4 O11 Dy4 105.0(2)
O11 C26 C25 110.0(6)
O11 C26 H26A 109.7
C25 C26 H26A 109.7
O11 C26 H26B 109.7
C25 C26 H26B 109.7
H26A C26 H26B 108.2
N4 C27 C28 109.9(7)
N4 C27 H27A 109.7
C28 C27 H27A 109.7
N4 C27 H27B 109.7
C28 C27 H27B 109.7
H27A C27 H27B 108.2
C28 O12 Ga4 112.7(5)
C28 O12 Dy1 136.1(5)
Ga4 O12 Dy1 105.0(2)
O12 C28 C27 108.5(7)
O12 C28 H28A 110.0
C27 C28 H28A 110.0
O12 C28 H28B 110.0
C27 C28 H28B 110.0
H28A C28 H28B 108.4
N4 C29 C30 116.6(7)
N4 C29 H29A 108.1
C30 C29 H29A 108.1
N4 C29 H29B 108.1
C30 C29 H29B 108.1
H29A C29 H29B 107.3
C29 C30 C31 110.5(7)
C29 C30 H30A 109.6
C31 C30 H30A 109.6
C29 C30 H30B 109.6
C31 C30 H30B 109.6
H30A C30 H30B 108.1
C32 C31 C30 110.0(8)
C32 C31 H31A 109.7
C30 C31 H31A 109.7
C32 C31 H31B 109.7
C30 C31 H31B 109.7
H31A C31 H31B 108.2
C31 C32 H32A 109.5
C31 C32 H32B 109.5
H32A C32 H32B 109.5
C31 C32 H32C 109.5
H32A C32 H32C 109.5
H32B C32 H32C 109.5
C33 O13 Ga1 127.0(5)
C33 O14 Dy1 133.4(5)
O14 C33 O13 126.2(7)
O14 C33 C34 118.7(7)
O13 C33 C34 115.1(7)
C39 C34 C35 119.9(7)
C39 C34 C33 119.9(7)
C35 C34 C33 120.1(7)
C36 C35 C34 119.5(8)
C36 C35 H35A 120.2
C34 C35 H35A 120.2
C37 C36 C35 120.7(8)
C37 C36 H36A 119.7
C35 C36 H36A 119.7
C36 C37 C38 120.9(7)
C36 C37 H37A 119.6
C38 C37 H37A 119.6
C37 C38 C39 118.2(7)
C37 C38 C40 121.1(7)
C39 C38 C40 120.6(7)
C34 C39 C38 120.9(7)
C34 C39 H39A 119.6
C38 C39 H39A 119.6
C38 C40 H40A 109.5
C38 C40 H40B 109.5
H40A C40 H40B 109.5
C38 C40 H40C 109.5
H40A C40 H40C 109.5
H40B C40 H40C 109.5
C41 O15 Ga1 125.7(5)
C41 O16 Dy2 134.4(4)
O16 C41 O15 124.8(7)
O16 C41 C42 118.0(6)
O15 C41 C42 117.2(6)
C47 C42 C43 117.8(7)
C47 C42 C41 121.9(7)
C43 C42 C41 120.3(6)
C44 C43 C42 120.7(7)
C44 C43 H43A 119.7
C42 C43 H43A 119.7
C43 C44 C45 120.2(8)
C43 C44 H44A 119.9
C45 C44 H44A 119.9
C46 C45 C44 121.2(8)
C46 C45 H45A 119.4
C44 C45 H45A 119.4
C45 C46 C47 117.7(7)
C45 C46 C48 121.8(7)
C47 C46 C48 120.4(7)
C42 C47 C46 122.4(7)
C42 C47 H47A 118.8
C46 C47 H47A 118.8
C46 C48 H48A 109.5
C46 C48 H48B 109.5
H48A C48 H48B 109.5
C46 C48 H48C 109.5
H48A C48 H48C 109.5
H48B C48 H48C 109.5
C49 O17 Ga2 127.5(4)
C49 O18 Dy2 136.2(4)
O18 C49 O17 125.7(6)
O18 C49 C50 118.2(6)
O17 C49 C50 116.0(6)
C51 C50 C55 119.6(7)
C51 C50 C49 119.9(6)
C55 C50 C49 120.5(6)
C52 C51 C50 119.3(7)
C52 C51 H51A 120.4
C50 C51 H51A 120.4
C51 C52 C53 120.4(7)
C51 C52 H52A 119.8
C53 C52 H52A 119.8
C54 C53 C52 121.0(7)
C54 C53 H53A 119.5
C52 C53 H53A 119.5
C53 C54 C55 118.2(7)
C53 C54 C56 120.7(7)
C55 C54 C56 121.0(7)
C54 C55 C50 121.4(6)
C54 C55 H55A 119.3
C50 C55 H55A 119.3
C54 C56 H56A 109.5
C54 C56 H56B 109.5
H56A C56 H56B 109.5
C54 C56 H56C 109.5
H56A C56 H56C 109.5
H56B C56 H56C 109.5
C57 O19 Ga2 126.2(5)
C57 O20 Dy3 132.4(5)
O19 C57 O20 126.9(7)
O19 C57 C58 115.9(7)
O20 C57 C58 117.2(7)
C63 C58 C59 119.5(7)
C63 C58 C57 122.0(7)
C59 C58 C57 118.5(7)
C60 C59 C58 119.5(8)
C60 C59 H59A 120.3
C58 C59 H59A 120.3
C61 C60 C59 119.3(9)
C61 C60 H60A 120.4
C59 C60 H60A 120.3
C62 C61 C60 122.4(8)
C62 C61 H61A 118.8
C60 C61 H61A 118.8
C61 C62 C63 117.5(9)
C61 C62 C64 120.9(8)
C63 C62 C64 121.6(9)
C58 C63 C62 121.8(8)
C58 C63 H63A 119.1
C62 C63 H63A 119.1
C62 C64 H64A 109.5
C62 C64 H64B 109.5
H64A C64 H64B 109.5
C62 C64 H64C 109.5
H64A C64 H64C 109.5
H64B C64 H64C 109.5
C65 O21 Ga3 128.8(5)
C65 O22 Dy3 134.3(6)
O21 C65 O22 126.5(8)
O21 C65 C66 115.2(8)
O22 C65 C66 118.1(9)
C67 C66 C71 119.5(9)
C67 C66 C65 121.3(9)
C71 C66 C65 119.2(9)
C66 C67 C68 119.0(12)
C66 C67 H67A 120.5
C68 C67 H67A 120.5
C72B C68 C69 117.7(19)
C72B C68 C67 122(2)
C69 C68 C67 120.0(14)
C69 C68 H68A 120.0
C67 C68 H68A 120.0
C70 C69 C68 121.6(12)
C70 C69 H69A 119.2
C68 C69 H69A 119.2
C69 C70 C71 118.9(13)
C69 C70 C72A 114.5(14)
C71 C70 C72A 126.6(16)
C69 C70 H70B 120.5
C71 C70 H70B 120.5
C66 C71 C70 120.8(12)
C66 C71 H71A 119.6
C70 C71 H71A 119.6
C70 C72A H72A 109.5
C70 C72A H72B 109.5
H72A C72A H72B 109.5
C70 C72A H72C 109.5
H72A C72A H72C 109.5
H72B C72A H72C 109.5
C68 C72B H72D 109.5
C68 C72B H72E 109.5
H72D C72B H72E 109.5
C68 C72B H72F 109.5
H72D C72B H72F 109.5
H72E C72B H72F 109.5
C73 O23 Ga3 129.7(5)
C73 O24 Dy4 133.9(5)
O24 C73 O23 125.6(7)
O24 C73 C74 119.7(7)
O23 C73 C74 114.7(7)
C75 C74 C79 120.3(7)
C75 C74 C73 120.4(7)
C79 C74 C73 119.3(7)
C74 C75 C76 118.9(7)
C74 C75 H75A 120.6
C76 C75 H75A 120.6
C77 C76 C75 121.0(8)
C77 C76 H76A 119.5
C75 C76 H76A 119.5
C76 C77 C78 120.4(8)
C76 C77 H77A 119.8
C78 C77 H77A 119.8
C77 C78 C79 119.0(8)
C77 C78 C80 121.8(8)
C79 C78 C80 119.1(8)
C74 C79 C78 120.4(7)
C74 C79 H79A 119.8
C78 C79 H79A 119.8
C78 C80 H80A 109.5
C78 C80 H80B 109.5
H80A C80 H80B 109.5
C78 C80 H80C 109.5
H80A C80 H80C 109.5
H80B C80 H80C 109.5
C81 O25 Ga4 127.4(5)
C81 O26 Dy4 136.2(5)
O26 C81 O25 125.0(7)
O26 C81 C82 118.3(7)
O25 C81 C82 116.7(7)
C87 C82 C83 119.2(9)
C87 C82 C81 120.7(8)
C83 C82 C81 120.1(8)
C82 C83 C84 119.5(10)
C82 C83 H83A 120.2
C84 C83 H83A 120.2
C85 C84 C83 120.6(11)
C85 C84 H84A 119.7
C83 C84 H84A 119.7
C84 C85 C86 120.8(10)
C84 C85 H85A 119.6
C86 C85 H85A 119.6
C85 C86 C87 118.7(10)
C85 C86 C88 120.8(10)
C87 C86 C88 120.3(10)
C82 C87 C86 121.1(9)
C82 C87 H87A 119.4
C86 C87 H87A 119.4
C86 C88 H88A 109.5
C86 C88 H88B 109.5
H88A C88 H88B 109.5
C86 C88 H88C 109.5
H88A C88 H88C 109.5
H88B C88 H88C 109.5
C89 O27 Ga4 125.8(5)
C89 O28 Dy1 135.7(5)
O28 C89 O27 125.9(7)
O28 C89 C90 117.5(7)
O27 C89 C90 116.6(7)
C95 C90 C91 119.8(8)
C95 C90 C89 121.1(8)
C91 C90 C89 119.0(7)
C90 C91 C92 119.7(9)
C90 C91 H91A 120.1
C92 C91 H91A 120.1
C93 C92 C91 119.7(10)
C93 C92 H92A 120.2
C91 C92 H92A 120.2
C94 C93 C92 121.3(9)
C94 C93 H93A 119.4
C92 C93 H93A 119.4
C93 C94 C95 118.8(9)
C93 C94 C96 121.7(9)
C95 C94 C96 119.4(10)
C90 C95 C94 120.5(9)
C90 C95 H95A 119.7
C94 C95 H95A 119.7
C94 C96 H96A 109.5
C94 C96 H96B 109.5
H96A C96 H96B 109.5
C94 C96 H96C 109.5
H96A C96 H96C 109.5
H96B C96 H96C 109.5
C97 O29 Dy1 132.4(5)
C97 O30 Dy2 139.9(4)
O30 C97 O29 123.5(6)
O30 C97 C98 118.3(6)
O29 C97 C98 118.2(6)
C103 C98 C99 118.4(7)
C103 C98 C97 121.3(7)
C99 C98 C97 120.3(6)
C100 C99 C98 120.7(8)
C100 C99 H99A 119.6
C98 C99 H99A 119.6
C101 C100 C99 120.1(9)
C101 C100 H10C 119.9
C99 C100 H10C 119.9
C100 C101 C102 121.5(8)
C100 C101 H10D 119.3
C102 C101 H10D 119.3
C103 C102 C101 117.8(8)
C103 C102 C104 121.2(9)
C101 C102 C104 120.9(9)
C98 C103 C102 121.5(8)
C98 C103 H10E 119.3
C102 C103 H10E 119.3
C102 C104 H10F 109.5
C102 C104 H10G 109.5
H10F C104 H10G 109.5
C102 C104 H10H 109.5
H10F C104 H10H 109.5
H10G C104 H10H 109.5
C105 O31 Dy2 135.6(5)
C105 O32 Dy3 153.4(5)
O32 C105 O31 124.5(7)
O32 C105 C106 117.6(7)
O31 C105 C106 117.8(7)
C111 C106 C107 120.0(8)
C111 C106 C105 121.4(7)
C107 C106 C105 118.6(8)
C106 C107 C108 119.9(11)
C106 C107 H10J 120.0
C108 C107 H10J 120.0
C109 C108 C107 119.1(11)
C109 C108 H10K 120.4
C107 C108 H10K 120.4
C108 C109 C110 122.6(10)
C108 C109 H10L 118.7
C110 C109 H10L 118.7
C109 C110 C111 117.6(10)
C109 C110 C112 125.8(10)
C111 C110 C112 116.6(11)
C106 C111 C110 120.8(9)
C106 C111 H11C 119.6
C110 C111 H11C 119.6
C110 C112 H11D 109.5
C110 C112 H11E 109.5
H11D C112 H11E 109.5
C110 C112 H11F 109.5
H11D C112 H11F 109.5
H11E C112 H11F 109.5
C113 O33 Dy3 132.0(5)
C113 O34 Dy4 154.2(5)
O34 C113 O33 124.9(7)
O34 C113 C114 116.1(7)
O33 C113 C114 119.0(6)
C119 C114 C115 119.1(8)
C119 C114 C113 122.6(7)
C115 C114 C113 118.3(7)
C116 C115 C114 119.2(9)
C116 C115 H11G 120.4
C114 C115 H11G 120.4
C115 C116 C117 121.0(10)
C115 C116 H11H 119.5
C117 C116 H11H 119.5
C116 C117 C118 120.8(10)
C116 C117 H11J 119.6
C118 C117 H11J 119.6
C117 C118 C119 118.1(9)
C117 C118 C120 120.8(9)
C119 C118 C120 121.0(9)
C114 C119 C118 121.7(8)
C114 C119 H11K 119.2
C118 C119 H11K 119.2
C118 C120 H12C 109.5
C118 C120 H12D 109.5
H12C C120 H12D 109.5
C118 C120 H12E 109.5
H12C C120 H12E 109.5
H12D C120 H12E 109.5
C121 O35 Dy4 135.4(5)
C121 O36 Dy1 135.5(5)
O35 C121 O36 123.8(7)
O35 C121 C122 118.1(7)
O36 C121 C122 118.2(7)
C127 C122 C123 119.6(9)
C127 C122 C121 121.5(8)
C123 C122 C121 118.8(9)
C124 C123 C122 118.3(13)
C124 C123 H12F 120.9
C122 C123 H12F 120.9
C125 C124 C123 120.9(14)
C125 C124 H12G 119.6
C123 C124 H12G 119.6
C124 C125 C126 121.7(12)
C124 C125 H12H 119.2
C126 C125 H12H 119.2
C125 C126 C127 117.7(13)
C125 C126 C128 122.2(13)
C127 C126 C128 120.1(14)
C122 C127 C126 121.8(12)
C122 C127 H12J 119.1
C126 C127 H12J 119.1
C126 C128 H12K 109.5
C126 C128 H12L 109.5
H12K C128 H12L 109.5
C126 C128 H12M 109.5
H12K C128 H12M 109.5
H12L C128 H12M 109.5
N201 C201 C202 179.5(15)
C201 C202 H20E 109.5
C201 C202 H20F 109.5
H20E C202 H20F 109.5
C201 C202 H20G 109.5
H20E C202 H20G 109.5
H20F C202 H20G 109.5
N202 C203 C204 178.8(16)
C203 C204 H20H 109.5
C203 C204 H20J 109.5
H20H C204 H20J 109.5
C203 C204 H20K 109.5
H20H C204 H20K 109.5
H20J C204 H20K 109.5
N203 C205 C206 178.7(16)
C205 C206 H20L 109.5
C205 C206 H20M 109.5
H20L C206 H20M 109.5
C205 C206 H20N 109.5
H20L C206 H20N 109.5
H20M C206 H20N 109.5
C208 C207 N204 176.5(15)
C207 C208 H20P 109.5
C207 C208 H20Q 109.5
H20P C208 H20Q 109.5
C207 C208 H20R 109.5
H20P C208 H20R 109.5
H20Q C208 H20R 109.5

loop_
_geom_bond_atom_site_label_1
_geom_bond_atom_site_label_2
_geom_bond_distance
Dy1 O36 2.310(5)
Dy1 O5 2.318(5)
Dy1 O29 2.342(5)
Dy1 O14 2.346(5)
Dy1 O12 2.353(5)
Dy1 O28 2.357(5)
Dy1 O4 2.446(5)
Dy1 O1 2.471(4)
Dy1 Ga1 3.4044(9)
Dy1 Ga4 3.4077(9)
Dy2 O30 2.302(5)
Dy2 O7 2.314(4)
Dy2 O6 2.335(4)
Dy2 O18 2.356(5)
Dy2 O31 2.356(5)
Dy2 O16 2.395(5)
Dy2 O1 2.441(4)
Dy2 O2 2.501(4)
Dy2 Ga1 3.3731(8)
Dy2 Ga2 3.3920(8)
Dy3 O32 2.269(5)
Dy3 O9 2.312(6)
Dy3 O8 2.355(5)
Dy3 O20 2.371(5)
Dy3 O33 2.382(5)
Dy3 O22 2.414(5)
Dy3 O2 2.444(4)
Dy3 O3 2.517(5)
Dy3 Ga2 3.3877(8)
Dy3 Ga3 3.4019(10)
Dy4 O34 2.288(5)
Dy4 O35 2.317(6)
Dy4 O10 2.332(5)
Dy4 O11 2.333(4)
Dy4 O26 2.383(5)
Dy4 O24 2.399(5)
Dy4 O3 2.456(5)
Dy4 O4 2.473(4)
Dy4 Ga3 3.3821(9)
Dy4 Ga4 3.4086(8)
Ga1 O5 1.921(5)
Ga1 O1 1.931(5)
Ga1 O6 1.935(4)
Ga1 O15 1.991(5)
Ga1 O13 2.008(5)
Ga1 N1 2.120(6)
Ga2 O2 1.930(4)
Ga2 O8 1.936(5)
Ga2 O7 1.941(5)
Ga2 O17 1.974(5)
Ga2 O19 2.022(5)
Ga2 N2 2.137(6)
Ga3 O9 1.931(5)
Ga3 O3 1.935(5)
Ga3 O10 1.939(5)
Ga3 O21 1.982(6)
Ga3 O23 1.995(5)
Ga3 N3 2.122(8)
Ga4 O12 1.931(5)
Ga4 O4 1.931(4)
Ga4 O11 1.953(5)
Ga4 O25 1.995(5)
Ga4 O27 1.996(5)
Ga4 N4 2.138(6)
O1 H1 1.0000
O2 H2 1.0000
O3 H3 1.0000
O4 H4 1.0000
N1 C3 1.486(9)
N1 C1 1.495(9)
N1 C5 1.497(9)
C1 C2 1.525(10)
C1 H1A 0.9900
C1 H1B 0.9900
C2 O5 1.408(8)
C2 H2A 0.9900
C2 H2B 0.9900
C3 C4 1.550(9)
C3 H3A 0.9900
C3 H3B 0.9900
C4 O6 1.414(8)
C4 H4A 0.9900
C4 H4B 0.9900
C5 C6 1.528(10)
C5 H5A 0.9900
C5 H5B 0.9900
C6 C7 1.541(11)
C6 H6A 0.9900
C6 H6B 0.9900
C7 C8 1.484(12)
C7 H7A 0.9900
C7 H7B 0.9900
C8 H8A 0.9800
C8 H8B 0.9800
C8 H8C 0.9800
N2 C11 1.471(9)
N2 C9 1.477(9)
N2 C13 1.498(9)
C9 C10 1.496(10)
C9 H9A 0.9900
C9 H9B 0.9900
C10 O7 1.390(9)
C10 H10A 0.9900
C10 H10B 0.9900
C11 C12 1.514(10)
C11 H11A 0.9900
C11 H11B 0.9900
C12 O8 1.398(8)
C12 H12A 0.9900
C12 H12B 0.9900
C13 C14 1.517(10)
C13 H13A 0.9900
C13 H13B 0.9900
C14 C15 1.526(11)
C14 H14A 0.9900
C14 H14B 0.9900
C15 C16 1.491(14)
C15 H15A 0.9900
C15 H15B 0.9900
C16 H16A 0.9800
C16 H16B 0.9800
C16 H16C 0.9800
N3 C21B 1.461(15)
N3 C17 1.463(10)
N3 C19A 1.471(11)
N3 C19B 1.519(15)
N3 C21A 1.548(12)
C17 C18 1.469(11)
C17 H17A 0.9900
C17 H17B 0.9900
C18 O9 1.355(10)
C18 H18A 0.9900
C18 H18B 0.9900
C19A C20 1.489(11)
C19A H19A 0.9900
C19A H19B 0.9900
C19B C20 1.474(15)
C19B H19C 0.9900
C19B H19D 0.9900
C20 O10 1.385(10)
C20 H20A 0.9900
C20 H20B 0.9900
C20 H20C 0.9900
C20 H20D 0.9900
C21A C22A 1.466(13)
C21A H21A 0.9900
C21A H21B 0.9900
C22A C23 1.552(16)
C22A H22A 0.9900
C22A H22B 0.9900
C21B C22B 1.461(17)
C21B H21C 0.9900
C21B H21D 0.9900
C22B C23 1.56(2)
C22B H22C 0.9900
C22B H22D 0.9900
C23 C24 1.500(17)
C23 H23A 0.9900
C23 H23B 0.9900
C23 H23C 0.9900
C23 H23D 0.9900
C24 H24A 0.9800
C24 H24B 0.9800
C24 H24C 0.9800
N4 C25 1.473(10)
N4 C29 1.490(9)
N4 C27 1.490(10)
C25 C26 1.540(10)
C25 H25A 0.9900
C25 H25B 0.9900
O11 C26 1.397(8)
C26 H26A 0.9900
C26 H26B 0.9900
C27 C28 1.520(11)
C27 H27A 0.9900
C27 H27B 0.9900
O12 C28 1.405(8)
C28 H28A 0.9900
C28 H28B 0.9900
C29 C30 1.498(12)
C29 H29A 0.9900
C29 H29B 0.9900
C30 C31 1.553(11)
C30 H30A 0.9900
C30 H30B 0.9900
C31 C32 1.524(14)
C31 H31A 0.9900
C31 H31B 0.9900
C32 H32A 0.9800
C32 H32B 0.9800
C32 H32C 0.9800
O13 C33 1.267(8)
O14 C33 1.256(9)
C33 C34 1.513(9)
C34 C39 1.378(10)
C34 C35 1.387(10)
C35 C36 1.382(10)
C35 H35A 0.9500
C36 C37 1.368(12)
C36 H36A 0.9500
C37 C38 1.392(11)
C37 H37A 0.9500
C38 C39 1.398(10)
C38 C40 1.476(11)
C39 H39A 0.9500
C40 H40A 0.9800
C40 H40B 0.9800
C40 H40C 0.9800
O15 C41 1.270(8)
O16 C41 1.263(8)
C41 C42 1.482(10)
C42 C47 1.393(9)
C42 C43 1.410(10)
C43 C44 1.373(11)
C43 H43A 0.9500
C44 C45 1.392(10)
C44 H44A 0.9500
C45 C46 1.387(10)
C45 H45A 0.9500
C46 C47 1.399(10)
C46 C48 1.509(10)
C47 H47A 0.9500
C48 H48A 0.9800
C48 H48B 0.9800
C48 H48C 0.9800
O17 C49 1.276(8)
O18 C49 1.254(8)
C49 C50 1.498(9)
C50 C51 1.391(9)
C50 C55 1.400(9)
C51 C52 1.384(10)
C51 H51A 0.9500
C52 C53 1.396(11)
C52 H52A 0.9500
C53 C54 1.383(10)
C53 H53A 0.9500
C54 C55 1.384(10)
C54 C56 1.506(9)
C55 H55A 0.9500
C56 H56A 0.9800
C56 H56B 0.9800
C56 H56C 0.9800
O19 C57 1.253(9)
O20 C57 1.265(8)
C57 C58 1.523(10)
C58 C63 1.376(11)
C58 C59 1.391(11)
C59 C60 1.390(11)
C59 H59A 0.9500
C60 C61 1.376(13)
C60 H60A 0.9500
C61 C62 1.375(13)
C61 H61A 0.9500
C62 C63 1.390(10)
C62 C64 1.502(13)
C63 H63A 0.9500
C64 H64A 0.9800
C64 H64B 0.9800
C64 H64C 0.9800
O21 C65 1.246(11)
O22 C65 1.252(10)
C65 C66 1.531(12)
C66 C67 1.360(15)
C66 C71 1.374(12)
C67 C68 1.400(14)
C67 H67A 0.9500
C68 C72B 1.28(3)
C68 C69 1.363(19)
C68 H68A 0.9500
C69 C70 1.325(19)
C69 H69A 0.9500
C70 C71 1.396(14)
C70 C72A 1.42(2)
C70 H70B 0.9500
C71 H71A 0.9500
C72A H72A 0.9800
C72A H72B 0.9800
C72A H72C 0.9800
C72B H72D 0.9800
C72B H72E 0.9800
C72B H72F 0.9800
O23 C73 1.271(9)
O24 C73 1.246(9)
C73 C74 1.509(10)
C74 C75 1.382(10)
C74 C79 1.387(10)
C75 C76 1.388(10)
C75 H75A 0.9500
C76 C77 1.374(11)
C76 H76A 0.9500
C77 C78 1.383(12)
C77 H77A 0.9500
C78 C79 1.392(11)
C78 C80 1.518(11)
C79 H79A 0.9500
C80 H80A 0.9800
C80 H80B 0.9800
C80 H80C 0.9800
O25 C81 1.275(8)
O26 C81 1.257(9)
C81 C82 1.503(11)
C82 C87 1.372(11)
C82 C83 1.381(12)
C83 C84 1.385(14)
C83 H83A 0.9500
C84 C85 1.357(15)
C84 H84A 0.9500
C85 C86 1.371(14)
C85 H85A 0.9500
C86 C87 1.389(12)
C86 C88 1.522(14)
C87 H87A 0.9500
C88 H88A 0.9800
C88 H88B 0.9800
C88 H88C 0.9800
O27 C89 1.270(9)
O28 C89 1.238(9)
C89 C90 1.522(10)
C90 C95 1.369(11)
C90 C91 1.386(12)
C91 C92 1.387(12)
C91 H91A 0.9500
C92 C93 1.373(14)
C92 H92A 0.9500
C93 C94 1.367(14)
C93 H93A 0.9500
C94 C95 1.399(12)
C94 C96 1.528(13)
C95 H95A 0.9500
C96 H96A 0.9800
C96 H96B 0.9800
C96 H96C 0.9800
O29 C97 1.262(8)
O30 C97 1.259(8)
C97 C98 1.493(9)
C98 C103 1.382(10)
C98 C99 1.387(10)
C99 C100 1.382(11)
C99 H99A 0.9500
C100 C101 1.344(12)
C100 H10C 0.9500
C101 C102 1.400(13)
C101 H10D 0.9500
C102 C103 1.389(11)
C102 C104 1.518(12)
C103 H10E 0.9500
C104 H10F 0.9800
C104 H10G 0.9800
C104 H10H 0.9800
O31 C105 1.266(9)
O32 C105 1.256(9)
C105 C106 1.489(10)
C106 C111 1.380(12)
C106 C107 1.390(12)
C107 C108 1.392(13)
C107 H10J 0.9500
C108 C109 1.371(16)
C108 H10K 0.9500
C109 C110 1.383(15)
C109 H10L 0.9500
C110 C111 1.407(12)
C110 C112 1.594(16)
C111 H11C 0.9500
C112 H11D 0.9800
C112 H11E 0.9800
C112 H11F 0.9800
O33 C113 1.255(8)
O34 C113 1.254(8)
C113 C114 1.495(11)
C114 C119 1.383(10)
C114 C115 1.399(11)
C115 C116 1.367(13)
C115 H11G 0.9500
C116 C117 1.380(14)
C116 H11H 0.9500
C117 C118 1.380(14)
C117 H11J 0.9500
C118 C119 1.385(11)
C118 C120 1.505(13)
C119 H11K 0.9500
C120 H12C 0.9800
C120 H12D 0.9800
C120 H12E 0.9800
O35 C121 1.251(9)
O36 C121 1.259(8)
C121 C122 1.496(10)
C122 C127 1.356(13)
C122 C123 1.399(12)
C123 C124 1.385(16)
C123 H12F 0.9500
C124 C125 1.36(2)
C124 H12G 0.9500
C125 C126 1.36(2)
C125 H12H 0.9500
C126 C127 1.393(13)
C126 C128 1.506(19)
C127 H12J 0.9500
C128 H12K 0.9800
C128 H12L 0.9800
C128 H12M 0.9800
N201 C201 1.211(12)
C201 C202 1.387(12)
C202 H20E 0.9800
C202 H20F 0.9800
C202 H20G 0.9800
N202 C203 1.155(14)
C203 C204 1.405(15)
C204 H20H 0.9800
C204 H20J 0.9800
C204 H20K 0.9800
N203 C205 1.118(13)
C205 C206 1.441(16)
C206 H20L 0.9800
C206 H20M 0.9800
C206 H20N 0.9800
N204 C207 1.325(15)
C207 C208 1.322(15)
C208 H20P 0.9800
C208 H20Q 0.9800
C208 H20R 0.9800
